data_7244565
loop_
_publ_author_name
'Kravets, Kateryna'
'Kravets, Mykola'
'Butkiewicz, Helena'
'Kosiorek, Sandra'
'Sashuk, Volodymyr'
'Danylyuk, Oksana'

_publ_section_title
;
 Electrostatic co-assembly of pillar[n]pyridiniums and calix[4]arene in
 aqueous media
;
_journal_name_full CrystEngComm
_journal_paper_doi 10.1039/D2CE00232A
_journal_year 2022
_chemical_formula_moiety '3(C28 H20 O16 S4), 2(C36 H36 N6), 57(H2 O)'
_chemical_formula_sum 'C156 H246 N12 O105 S12'
_chemical_formula_weight 4354.35
_chemical_name_common 'p-sulfonatocalix[4]arene/pillar[6]pyridinum host-guest complex'
_space_group_crystal_system triclinic
_space_group_IT_number 2
_space_group_name_Hall '-P 1'
_space_group_name_H-M_alt 'P -1'
_atom_sites_solution_hydrogens geom
_atom_sites_solution_primary direct
_audit_creation_method SHELXL-2013
_audit_update_record
;
2021-12-08 deposited with the CCDC.	2022-03-03 downloaded from the CCDC.
;
_cell_angle_alpha 102.793(2)
_cell_angle_beta 91.143(2)
_cell_angle_gamma 116.562(3)
_cell_formula_units_Z 2
_cell_length_a 20.9250(7)
_cell_length_b 21.5501(5)
_cell_length_c 28.2109(6)
_cell_measurement_reflns_used 11679
_cell_measurement_temperature 100.0(1)
_cell_measurement_theta_max 69.707
_cell_measurement_theta_min 2.686
_cell_volume 10992.4(6)
_computing_cell_refinement 'CrysAlisPro 1.171.40.84a (Rigaku OD, 2020)'
_computing_data_collection 'CrysAlisPro 1.171.40.84a (Rigaku OD, 2020)'
_computing_data_reduction 'CrysAlisPro 1.171.40.84a (Rigaku OD, 2020)'
_computing_structure_refinement 'SHELXL-2013 (Sheldrick, 2013)'
_diffrn_ambient_temperature 100.0(1)
_diffrn_detector_area_resol_mean 1.54184
_diffrn_measured_fraction_theta_full 0.941
_diffrn_measured_fraction_theta_max 0.998
_diffrn_measurement_device_type 'SuperNova, Dual, Cu at home/near, Eos'
_diffrn_measurement_method '\w scans'
_diffrn_radiation_type CuK\a
_diffrn_radiation_wavelength 1.54184
_diffrn_reflns_av_R_equivalents 0.0643
_diffrn_reflns_av_unetI/netI 0.0895
_diffrn_reflns_Laue_measured_fraction_full 0.941
_diffrn_reflns_Laue_measured_fraction_max 0.998
_diffrn_reflns_limit_h_max 24
_diffrn_reflns_limit_h_min -23
_diffrn_reflns_limit_k_max 17
_diffrn_reflns_limit_k_min -25
_diffrn_reflns_limit_l_max 33
_diffrn_reflns_limit_l_min -32
_diffrn_reflns_number 84106
_diffrn_reflns_point_group_measured_fraction_full 0.941
_diffrn_reflns_point_group_measured_fraction_max 0.998
_diffrn_reflns_theta_full 67.684
_diffrn_reflns_theta_max 65.089
_diffrn_reflns_theta_min 5.582
_diffrn_source 'micro-focus sealed X-ray tube'
_exptl_absorpt_coefficient_mu 1.962
_exptl_absorpt_correction_T_max 1.0000
_exptl_absorpt_correction_T_min 0.58949
_exptl_absorpt_correction_type multi-scan
_exptl_absorpt_process_details
;
CrysAlisPro 1.171.40.84a (Rigaku Oxford Diffraction, 2020)
Empirical absorption correction using spherical harmonics,
implemented in SCALE3 ABSPACK scaling algorithm.
;
_exptl_crystal_colour colourless
_exptl_crystal_density_diffrn 1.316
_exptl_crystal_description block
_exptl_crystal_F_000 4596
_exptl_crystal_recrystallization_method 'crystallization by liquid-liquid diffusion'
_exptl_crystal_size_max 0.33
_exptl_crystal_size_mid 0.25
_exptl_crystal_size_min 0.08
_refine_diff_density_max 0.967
_refine_diff_density_min -0.810
_refine_diff_density_rms 0.103
_refine_ls_extinction_method none
_refine_ls_goodness_of_fit_ref 1.159
_refine_ls_hydrogen_treatment constr
_refine_ls_matrix_type full
_refine_ls_number_parameters 2973
_refine_ls_number_reflns 37424
_refine_ls_number_restraints 950
_refine_ls_restrained_S_all 1.152
_refine_ls_R_factor_all 0.1794
_refine_ls_R_factor_gt 0.1154
_refine_ls_shift/su_max 0.007
_refine_ls_shift/su_mean 0.001
_refine_ls_structure_factor_coef Fsqd
_refine_ls_weighting_details 'w=1/[\s^2^(Fo^2^)+(0.2000P)^2^] where P=(Fo^2^+2Fc^2^)/3'
_refine_ls_weighting_scheme calc
_refine_ls_wR_factor_gt 0.3070
_refine_ls_wR_factor_ref 0.3759
_reflns_Friedel_coverage 0.000
_reflns_number_gt 19777
_reflns_number_total 37424
_reflns_threshold_expression 'I > 2\s(I)'
_cod_data_source_file d2ce00232a2.cif
_cod_data_source_block kk_58_fin
_cod_database_code 7244565
_shelx_space_group_comment
;
The symmetry employed for this shelxl refinement is uniquely defined
by the following loop, which should always be used as a source of
symmetry information in preference to the above space-group names.
They are only intended as comments.
;
_shelxl_version_number 2013-3

loop_
_space_group_symop_operation_xyz
'x, y, z'
'-x, -y, -z'

loop_
_atom_site_label
_atom_site_type_symbol
_atom_site_fract_x
_atom_site_fract_y
_atom_site_fract_z
_atom_site_U_iso_or_equiv
_atom_site_adp_type
_atom_site_occupancy
_atom_site_site_symmetry_order
_atom_site_calc_flag
_atom_site_refinement_flags_posn
_atom_site_refinement_flags_adp
_atom_site_refinement_flags_occupancy
_atom_site_disorder_assembly
_atom_site_disorder_group
O1W O 0.4055(3) -0.1997(3) 0.1418(2) 0.0781(15) Uani 1 1 d . . . . .
O2W O 0.4193(3) -0.1161(3) -0.0770(2) 0.0829(16) Uani 1 1 d . . . . .
O5W O 0.6444(4) 0.3365(4) -0.0737(3) 0.083(2) Uani 0.848(12) 1 d . . P A 1
O3W O 0.3191(4) 0.5324(3) 0.0903(2) 0.073(2) Uani 0.848(12) 1 d . . P A 1
O5WA O 0.6832(17) 0.3976(18) -0.0334(13) 0.063(11) Uani 0.152(12) 1 d . . P A 2
O6W O 0.6761(4) 0.2544(4) 0.0711(4) 0.126(3) Uani 1 1 d . . . . .
O7W O 0.7832(7) 0.2756(5) 0.1336(4) 0.051(3) Uani 0.416(12) 1 d . . P B 1
O29W O 0.7964(7) 0.3417(6) 0.2339(4) 0.067(4) Uani 0.416(12) 1 d . . P B 1
O7WA O 0.7782(9) 0.2838(9) 0.1565(7) 0.114(5) Uiso 0.584(12) 1 d . . P B 2
O10W O 0.6889(5) 0.2344(5) 0.2531(3) 0.076(3) Uiso 0.584(12) 1 d . . P B 2
O8W O 0.7200(5) 0.1541(4) 0.2954(3) 0.129(3) Uani 1 1 d . . . . .
O9W O 0.5731(3) 0.1679(3) 0.1795(2) 0.0811(15) Uani 1 1 d . . . . .
O11W O 0.6493(9) -0.0256(5) 0.3273(4) 0.091(4) Uiso 0.72(3) 1 d . . P C 1
O110 O 0.6868(19) -0.0207(12) 0.3211(9) 0.081(10) Uiso 0.28(3) 1 d . . P C 2
O12W O 0.4409(5) -0.1646(4) 0.0547(3) 0.100(2) Uani 1 1 d . . . . .
O14W O 0.6519(6) 0.0903(5) -0.0625(4) 0.099(4) Uiso 0.73(2) 1 d . . P D 1
O141 O 0.6831(16) 0.0620(16) -0.0833(11) 0.111(12) Uiso 0.27(2) 1 d . . P D 2
O78W O 0.687(2) 0.191(2) -0.0204(16) 0.154(14) Uiso 0.25 1 d . . P E 2
O15W O 0.6257(7) 0.2920(6) 0.3226(4) 0.163(4) Uani 1 1 d . . . . .
O57W O 0.1278(16) 0.3714(17) 0.1390(12) 0.248(12) Uiso 0.605(12) 1 d . . P F 1
O16W O 0.0788(5) 0.2356(4) 0.1574(4) 0.082(3) Uani 0.605(12) 1 d . . P F 1
O42W O 1.0746(10) 0.3745(9) 0.0497(6) 0.150(6) Uiso 0.605(12) 1 d . . P F 1
O57A O 0.1192(15) 0.3221(15) 0.1005(11) 0.149(9) Uiso 0.395(12) 1 d . . P F 2
O45W O 0.2363(9) 0.4972(9) 0.1638(6) 0.090(5) Uiso 0.395(12) 1 d . . P F 2
O17W O 0.3490(6) 0.2657(5) 0.3155(4) 0.145(3) Uani 1 1 d . . . . .
O18W O 0.2770(5) 0.5713(6) 0.2647(4) 0.166(4) Uani 1 1 d . . . . .
O19W O 0.6762(11) 0.4318(9) 0.6423(5) 0.110(7) Uiso 0.55(3) 1 d . . P G 1
O19A O 0.7308(18) 0.4600(14) 0.6436(8) 0.144(10) Uiso 0.45(3) 1 d . . P G 2
O20W O 0.9075(5) 0.8211(5) 0.2978(3) 0.138(3) Uani 1 1 d . . . . .
O21W O 0.6608(7) 0.1424(5) 0.3797(3) 0.155(4) Uani 1 1 d . . . . .
O22W O 0.2345(6) 0.0157(5) 0.1564(4) 0.106(3) Uiso 0.729(10) 1 d . . P H 1
O36W O 0.2273(8) 0.0140(8) 0.2515(6) 0.150(5) Uiso 0.729(10) 1 d . . P H 1
O28W O 0.2254(8) -0.0797(7) 0.0759(5) 0.144(5) Uiso 0.729(10) 1 d . . P H 1
O13W O 0.3132(6) -0.1479(5) 0.1797(4) 0.108(4) Uani 0.729(10) 1 d . . P H 1
O28A O 0.228(3) -0.152(3) 0.124(2) 0.23(2) Uiso 0.271(10) 1 d . . P H 2
O22A O 0.2189(13) 0.0028(12) 0.1167(9) 0.087(7) Uiso 0.271(10) 1 d . . P H 2
O36A O 0.2451(11) 0.0412(10) 0.2219(7) 0.068(6) Uiso 0.271(10) 1 d . . P H 2
O23W O 0.9165(9) 0.6393(7) 0.2595(4) 0.211(6) Uani 1 1 d . . . . .
O24W O 0.7579(8) -0.4422(7) 0.0023(4) 0.193(5) Uani 1 1 d . . . . .
O25W O 0.3570(7) 0.7006(6) 0.2405(4) 0.100(5) Uiso 0.590(18) 1 d . . P I 1
O25A O 0.3506(15) 0.6296(14) 0.1974(10) 0.161(11) Uiso 0.410(18) 1 d . . P I 2
O27W O 0.5592(7) 0.1637(6) 0.3305(3) 0.163(4) Uani 1 1 d . . . . .
O31W O 0.9144(7) 0.3245(5) 0.2340(7) 0.232(7) Uani 1 1 d . . . . .
O32W O 0.7753(9) 0.3430(9) -0.0408(6) 0.131(6) Uiso 0.597(19) 1 d . . P J 1
O70W O 0.5964(17) 0.1627(16) -0.0551(12) 0.091(9) Uiso 0.25 1 d . . P K 1
O32A O 0.7368(12) 0.2995(11) -0.0257(8) 0.113(8) Uiso 0.403(19) 1 d . . P J 2
O33W O 1.0764(7) 0.2955(6) 0.2592(4) 0.082(3) Uiso 0.5 1 d . . P L 1
O26W O 0.1690(8) 0.2602(8) 0.2978(5) 0.094(4) Uani 0.5 1 d . . P M 1
O33A O 1.084(3) 0.235(3) 0.257(2) 0.20(2) Uiso 0.25 1 d . . P N 2
O34W O 0.3144(8) -0.1000(8) 0.2709(6) 0.131(6) Uiso 0.611(18) 1 d . . P O 1
O34A O 0.2805(12) -0.1077(11) 0.3320(8) 0.119(8) Uiso 0.389(18) 1 d . . P O 2
O35W O 0.9279(9) 0.3018(8) -0.0595(6) 0.106(4) Uiso 0.5 1 d . . P P 1
O35A O 0.9772(16) 0.3190(14) -0.0301(10) 0.192(9) Uiso 0.5 1 d . . P Q 2
O58W O 0.8080(14) 0.2658(13) -0.1112(9) 0.184(9) Uiso 0.5 1 d . . P R 2
O39W O 0.8586(10) 0.9611(8) 0.3378(6) 0.151(7) Uiso 0.66(2) 1 d . . P S 1
O54W O 0.7960(11) 1.0508(11) 0.3491(8) 0.195(10) Uiso 0.66(2) 1 d . . P S 1
O39A O 0.7970(17) 0.9608(15) 0.3344(10) 0.134(12) Uiso 0.34(2) 1 d . . P S 2
O40W O 0.7775(9) 0.5797(8) 0.4001(6) 0.111(4) Uiso 0.5 1 d . . P T 1
O40A O 0.7559(17) 0.5404(16) 0.4301(12) 0.217(11) Uiso 0.5 1 d . . P U 2
O41W O 1.0359(9) 0.4250(8) 0.1979(6) 0.224(6) Uiso 1 1 d . . . . .
O43W O 0.7580(8) 0.2667(8) 0.4410(6) 0.217(6) Uiso 1 1 d . . . . .
O47W O 0.8190(10) 0.6431(9) 0.3291(6) 0.247(7) Uiso 1 1 d . . . . .
O48W O 1.1346(12) 0.5510(11) 0.2563(8) 0.291(9) Uiso 1 1 d . . . . .
O49W O 0.1036(13) 0.3606(12) 0.4183(9) 0.319(10) Uiso 1 1 d . . . . .
O50W O 0.4308(13) 0.8681(11) 0.2823(7) 0.166(8) Uiso 0.597(19) 1 d . . P J 1
O50A O 0.3669(13) 0.8383(12) 0.2803(8) 0.122(8) Uiso 0.403(19) 1 d . . P J 2
O53W O 0.7344(13) 0.3740(13) 0.5524(10) 0.223(11) Uiso 0.67(2) 1 d . . P V 1
O53A O 0.7428(14) 0.3573(13) 0.5966(10) 0.118(10) Uiso 0.33(2) 1 d . . P V 2
O62A O 0.7690(17) 0.3777(16) 0.5078(12) 0.147(13) Uiso 0.33(2) 1 d . . P V 2
O55W O 0.831(3) 0.400(3) -0.1492(18) 0.31(2) Uiso 0.46(2) 1 d . . P W 1
O55A O 0.9544(14) 0.4466(13) -0.1159(9) 0.192(12) Uiso 0.54(2) 1 d . . P W 2
O51W O 0.2405(13) 0.6768(13) 0.1711(9) 0.176(11) Uiso 0.54(2) 1 d . . P W 2
O60W O 0.863(2) 0.519(2) -0.0026(14) 0.242(13) Uiso 0.5 1 d . . P X 1
O77W O 0.9612(19) 0.5068(18) 0.0204(13) 0.120(10) Uiso 0.25 1 d . . P Y 1
O38W O 0.8887(11) 0.5785(8) 0.0491(7) 0.120(5) Uani 0.5 1 d . . P Z 2
O37W O 1.0563(8) 0.4122(7) -0.0785(7) 0.109(5) Uani 0.5 1 d . . P A 2
O60A O 0.9036(17) 0.4825(16) -0.0165(11) 0.201(10) Uiso 0.5 1 d . . P B 2
O61W O 0.932(2) 0.3674(19) 0.3443(13) 0.258(14) Uiso 0.5 1 d . . P . .
O63W O 1.1076(19) 0.4270(17) 0.3336(12) 0.238(13) Uiso 0.5 1 d . . P . .
O65W O 0.8888(19) 1.1873(17) 0.3700(12) 0.118(9) Uiso 0.25 1 d . . P C 1
O65A O 0.964(2) 1.220(2) 0.3804(14) 0.138(12) Uiso 0.25 1 d . . P D 2
O76W O 0.885(3) 1.297(3) 0.4133(17) 0.171(16) Uiso 0.25 1 d . . P E 2
O66W O 1.109(3) 0.545(2) 0.3512(17) 0.164(15) Uiso 0.25 1 d . . P . .
O67W O 0.138(2) -0.033(2) 0.3538(15) 0.149(13) Uiso 0.25 1 d . . P F 1
O81W O 0.179(4) -0.067(4) 0.366(3) 0.24(3) Uiso 0.25 1 d . . P G 2
O52W O 0.046(2) 0.001(2) 0.4030(14) 0.139(12) Uiso 0.25 1 d . . P H 2
O68W O 0.132(3) -0.132(2) 0.4401(17) 0.167(15) Uiso 0.25 1 d . . P . .
O69W O 0.080(3) 0.084(2) 0.5275(17) 0.162(15) Uiso 0.25 1 d . . P I 1
O82W O 0.057(3) 0.136(3) 0.552(2) 0.20(2) Uiso 0.25 1 d . . P J 2
O71W O 0.862(2) 0.510(2) 0.4214(15) 0.146(13) Uiso 0.25 1 d . . P K 1
O44W O 0.7303(11) 0.3679(11) 0.4064(7) 0.146(6) Uiso 0.5 1 d . . P L 1
O80W O 0.853(3) 0.432(3) 0.3750(19) 0.181(17) Uiso 0.25 1 d . . P M 2
O72W O 0.991(2) 0.756(2) 0.3947(14) 0.136(11) Uiso 0.25 1 d . . P N 1
O56W O 1.0361(11) 0.8217(11) 0.3255(7) 0.144(6) Uiso 0.5 1 d . . P O 2
O73W O 0.103(3) 0.502(3) 0.475(2) 0.196(19) Uiso 0.25 1 d . . P . .
O46W O 0.1775(11) 0.3012(10) 0.5298(7) 0.139(6) Uiso 0.5 1 d . . P P 1
O74W O 0.043(2) 0.255(2) 0.5108(17) 0.160(14) Uiso 0.25 1 d . . P Q 2
O75W O 0.087(4) -0.060(3) 0.517(2) 0.23(2) Uiso 0.25 1 d . . P . .
O30W O 0.8121(8) 0.4598(8) 0.2923(6) 0.107(4) Uani 0.5 1 d . . P R 1
O79W O -0.104(5) -0.492(5) 0.364(3) 0.29(3) Uiso 0.25 1 d . . P S 2
S1A S 0.89224(12) 0.14507(10) 0.24022(8) 0.0705(5) Uani 1 1 d . . . . .
S2A S 0.9809(6) 0.1810(8) -0.0238(6) 0.084(6) Uani 0.240(10) 1 d D . P T 1
O5A O 1.002(2) 0.2389(12) 0.0205(10) 0.131(17) Uani 0.240(10) 1 d D . P T 1
O6A O 0.9187(12) 0.185(2) -0.0413(15) 0.075(12) Uani 0.240(10) 1 d D . P T 1
O7A O 1.0108(15) 0.1451(14) -0.0618(8) 0.052(6) Uiso 0.240(10) 1 d D . P T 1
O64W O 1.1649(14) 0.2618(14) 0.0371(9) 0.085(8) Uiso 0.240(10) 1 d . . P T 1
S2A1 S 1.0002(4) 0.1702(2) -0.01698(19) 0.0925(17) Uani 0.760(10) 1 d D . P T 2
O6A1 O 0.9433(9) 0.1919(8) -0.0181(6) 0.123(6) Uani 0.760(10) 1 d D . P T 2
O5A1 O 1.0674(6) 0.2189(5) 0.0145(4) 0.137(5) Uani 0.760(10) 1 d D . P T 2
O7A1 O 1.0157(8) 0.1600(8) -0.0662(5) 0.138(7) Uani 0.760(10) 1 d D . P T 2
O4W O 0.8111(4) -0.2955(3) 0.0277(2) 0.0661(19) Uiso 0.760(10) 1 d . . P T 2
S3A S 0.60321(11) -0.03761(9) 0.01031(6) 0.0590(4) Uani 1 1 d . . . . .
S4A S 0.54961(9) -0.20010(8) 0.22873(5) 0.0503(4) Uani 1 1 d . . . . .
O1A O 0.8213(3) 0.1191(3) 0.2556(2) 0.0803(15) Uani 1 1 d . . . . .
O2A O 0.9508(3) 0.1798(3) 0.2818(2) 0.0837(16) Uani 1 1 d . . . . .
O3A O 0.9028(3) 0.1900(3) 0.2062(2) 0.0816(15) Uani 1 1 d . . . . .
O4A O 0.9170(3) -0.1104(2) 0.13547(18) 0.0615(11) Uani 1 1 d . . . . .
H4A H 0.9449 -0.1009 0.1142 0.092 Uiso 1 1 calc R U . . .
O8A O 0.8845(3) -0.0942(3) 0.04386(19) 0.0681(13) Uani 1 1 d . . . . .
H8A H 0.8636 -0.1299 0.0196 0.102 Uiso 1 1 calc R U . . .
O9A O 0.6599(4) 0.0368(3) 0.0208(3) 0.097(2) Uani 1 1 d . . . . .
O10A O 0.5622(3) -0.0602(3) -0.03730(17) 0.0628(12) Uani 1 1 d . . . . .
O11A O 0.5591(4) -0.0505(3) 0.0495(2) 0.0865(18) Uani 1 1 d . . . . .
O12A O 0.7574(3) -0.2112(3) 0.00023(18) 0.0705(14) Uani 1 1 d . . . . .
H12A H 0.7455 -0.2370 0.0201 0.106 Uiso 1 1 calc R U . . .
O13A O 0.5180(3) -0.1590(2) 0.21280(17) 0.0607(12) Uani 1 1 d . . . . .
O14A O 0.5853(3) -0.1689(3) 0.27881(16) 0.0607(11) Uani 1 1 d . . . . .
O15A O 0.4972(3) -0.2755(2) 0.21997(16) 0.0571(11) Uani 1 1 d . . . . .
O16A O 0.7724(2) -0.1924(2) 0.10272(15) 0.0507(10) Uani 1 1 d . . . . .
H16A H 0.8130 -0.1739 0.1197 0.076 Uiso 1 1 calc R U . . .
C1A C 0.8967(4) 0.0677(4) 0.2071(3) 0.0604(17) Uani 1 1 d . . . . .
C2A C 0.9408(4) 0.0731(4) 0.1702(3) 0.0665(18) Uani 1 1 d . . . . .
H2A H 0.9663 0.1181 0.1626 0.080 Uiso 1 1 calc R U . . .
C3A C 0.9485(4) 0.0147(4) 0.1442(3) 0.0638(18) Uani 1 1 d . . . . .
C4A C 0.9099(4) -0.0510(4) 0.1574(3) 0.0583(16) Uani 1 1 d . . . . .
C5A C 0.8652(4) -0.0576(4) 0.1942(2) 0.0560(15) Uani 1 1 d . . . . .
C6A C 0.8591(4) 0.0029(4) 0.2186(2) 0.0563(15) Uani 1 1 d . . . . .
H6A H 0.8286 -0.0005 0.2434 0.068 Uiso 1 1 calc R U . . .
C7A C 0.9975(4) 0.0226(4) 0.1047(3) 0.075(2) Uani 1 1 d . . . . .
H7A1 H 1.0440 0.0663 0.1172 0.090 Uiso 1 1 calc R U . . .
H7A2 H 1.0074 -0.0191 0.0971 0.090 Uiso 1 1 calc R U . . .
C8A C 0.9657(4) 0.0273(4) 0.0589(3) 0.077(2) Uani 1 1 d . . . . .
C9A C 0.9926(5) 0.0921(5) 0.0440(4) 0.091(3) Uani 1 1 d . . . . .
H9A H 1.0323 0.1344 0.0633 0.109 Uiso 1 1 calc R U . . .
C10A C 0.9594(5) 0.0931(5) -0.0002(3) 0.087(3) Uani 1 1 d . . . . .
C11A C 0.9027(5) 0.0332(4) -0.0272(3) 0.073(2) Uani 1 1 d . . . . .
H11A H 0.8815 0.0354 -0.0564 0.088 Uiso 1 1 calc R U . . .
C12A C 0.8742(4) -0.0310(4) -0.0145(3) 0.0657(18) Uani 1 1 d . . . . .
C13A C 0.9073(4) -0.0321(4) 0.0285(3) 0.0669(19) Uani 1 1 d . . . . .
C14A C 0.8102(4) -0.0974(4) -0.0456(3) 0.0635(17) Uani 1 1 d . . . . .
H14A H 0.8218 -0.1381 -0.0525 0.076 Uiso 1 1 calc R U . . .
H14B H 0.8005 -0.0887 -0.0774 0.076 Uiso 1 1 calc R U . . .
C15A C 0.7434(3) -0.1169(3) -0.0199(2) 0.0492(14) Uani 1 1 d . . . . .
C16A C 0.7064(4) -0.0771(3) -0.0176(2) 0.0500(14) Uani 1 1 d . . . . .
H161 H 0.7211 -0.0400 -0.0342 0.060 Uiso 1 1 calc R U . . .
C17A C 0.6491(3) -0.0899(3) 0.0082(2) 0.0453(13) Uani 1 1 d . . . . .
C18A C 0.6255(3) -0.1456(3) 0.0319(2) 0.0457(13) Uani 1 1 d . . . . .
H18A H 0.5855 -0.1547 0.0496 0.055 Uiso 1 1 calc R U . . .
C19A C 0.6604(4) -0.1872(3) 0.0297(2) 0.0470(14) Uani 1 1 d . . . . .
C20A C 0.7197(4) -0.1725(3) 0.0044(2) 0.0486(14) Uani 1 1 d . . . . .
C21A C 0.6330(4) -0.2483(3) 0.0552(2) 0.0498(14) Uani 1 1 d . . . . .
H21A H 0.6547 -0.2803 0.0433 0.060 Uiso 1 1 calc R U . . .
H21B H 0.5800 -0.2769 0.0464 0.060 Uiso 1 1 calc R U . . .
C22A C 0.6513(4) -0.2206(3) 0.1111(2) 0.0464(14) Uani 1 1 d . . . . .
C23A C 0.5993(4) -0.2223(3) 0.1408(2) 0.0481(14) Uani 1 1 d . . . . .
H23A H 0.5506 -0.2417 0.1266 0.058 Uiso 1 1 calc R U . . .
C24A C 0.6176(4) -0.1958(3) 0.1916(2) 0.0460(13) Uani 1 1 d . . . . .
C25A C 0.6886(4) -0.1665(3) 0.2121(2) 0.0491(14) Uani 1 1 d . . . . .
H25A H 0.7005 -0.1482 0.2467 0.059 Uiso 1 1 calc R U . . .
C26A C 0.7426(4) -0.1629(3) 0.1840(2) 0.0478(14) Uani 1 1 d . . . . .
C27A C 0.7225(4) -0.1921(3) 0.1325(2) 0.0500(14) Uani 1 1 d . . . . .
C28A C 0.8213(4) -0.1286(3) 0.2064(2) 0.0527(15) Uani 1 1 d . . . . .
H28A H 0.8243 -0.1208 0.2425 0.063 Uiso 1 1 calc R U . . .
H28B H 0.8417 -0.1615 0.1938 0.063 Uiso 1 1 calc R U . . .
S1B S 0.85009(11) 0.68754(10) 0.15688(7) 0.0672(5) Uani 1 1 d . . . . .
S2B S 0.62485(13) 0.45362(11) 0.30937(6) 0.0716(5) Uani 1 1 d . . . . .
S3B S 0.23682(11) 0.19176(9) 0.18470(7) 0.0639(5) Uani 1 1 d . . . . .
S4B S 0.54507(11) 0.31152(8) 0.03881(6) 0.0583(4) Uani 1 1 d . . . . .
O1B O 0.8744(3) 0.7341(3) 0.1251(2) 0.0905(18) Uani 1 1 d . . . . .
O2B O 0.8574(4) 0.6241(3) 0.1426(4) 0.120(3) Uani 1 1 d . . . . .
O3B O 0.8872(4) 0.7275(4) 0.2065(2) 0.101(2) Uani 1 1 d . . . . .
O4B O 0.5425(3) 0.6112(2) 0.16129(15) 0.0533(10) Uani 1 1 d . . . . .
H4B H 0.5181 0.5908 0.1333 0.080 Uiso 1 1 calc R U . . .
O5B O 0.6858(4) 0.4701(3) 0.2824(2) 0.0829(17) Uani 1 1 d . . . . .
O6B O 0.5722(4) 0.3777(3) 0.2954(2) 0.0845(17) Uani 1 1 d . . . . .
O7B O 0.6463(4) 0.4807(3) 0.36185(19) 0.0862(17) Uani 1 1 d . . . . .
O8B O 0.4700(3) 0.5996(2) 0.24685(15) 0.0529(10) Uani 1 1 d . . . . .
H8B H 0.4807 0.6087 0.2198 0.079 Uiso 1 1 calc R U . . .
O9B O 0.2362(3) 0.1942(3) 0.2362(2) 0.0832(17) Uani 1 1 d . . . . .
O10B O 0.2748(3) 0.1544(3) 0.1608(2) 0.0755(14) Uani 1 1 d . . . . .
O11B O 0.1648(3) 0.1631(3) 0.15894(19) 0.0707(13) Uani 1 1 d . . . . .
O12B O 0.3940(3) 0.4887(2) 0.16635(15) 0.0580(11) Uani 1 1 d . . . . .
H12B H 0.4062 0.5192 0.1935 0.087 Uiso 1 1 calc R U . . .
O13B O 0.4981(3) 0.2538(2) 0.05981(16) 0.0638(13) Uani 1 1 d . . . . .
O14B O 0.5400(3) 0.2876(2) -0.01465(17) 0.0662(12) Uani 1 1 d . . . . .
O15B O 0.6204(3) 0.3496(2) 0.06218(19) 0.0689(13) Uani 1 1 d . . . . .
O16B O 0.4451(3) 0.5324(2) 0.07866(16) 0.0587(11) Uani 1 1 d . . . . .
H16B H 0.4055 0.5183 0.0898 0.088 Uiso 1 1 calc R U . . .
C1B C 0.7575(4) 0.6620(3) 0.1580(2) 0.0571(16) Uani 1 1 d . . . . .
C2B C 0.7314(4) 0.6747(3) 0.2018(2) 0.0557(16) Uani 1 1 d . . . . .
H2B H 0.7631 0.6958 0.2318 0.067 Uiso 1 1 calc R U . . .
C3B C 0.6586(4) 0.6568(3) 0.2020(2) 0.0506(15) Uani 1 1 d . . . . .
C4B C 0.6126(4) 0.6263(3) 0.1579(2) 0.0507(15) Uani 1 1 d . . . . .
C5B C 0.6378(4) 0.6116(3) 0.1127(2) 0.0550(16) Uani 1 1 d . . . . .
C6B C 0.7116(4) 0.6305(3) 0.1141(3) 0.0581(17) Uani 1 1 d . . . . .
H6B H 0.7302 0.6214 0.0843 0.070 Uiso 1 1 calc R U . . .
C7B C 0.6296(4) 0.6693(3) 0.2509(2) 0.0522(15) Uani 1 1 d . . . . .
H7B1 H 0.6706 0.7007 0.2773 0.063 Uiso 1 1 calc R U . . .
H7B2 H 0.6004 0.6944 0.2486 0.063 Uiso 1 1 calc R U . . .
C8B C 0.5840(4) 0.5999(3) 0.2642(2) 0.0519(15) Uani 1 1 d . . . . .
C9B C 0.6190(4) 0.5641(4) 0.2795(2) 0.0587(17) Uani 1 1 d . . . . .
H9B H 0.6701 0.5845 0.2821 0.070 Uiso 1 1 calc R U . . .
C10B C 0.5795(4) 0.4986(4) 0.2909(2) 0.0594(17) Uani 1 1 d . . . . .
C11B C 0.5049(5) 0.4682(3) 0.2875(2) 0.0591(18) Uani 1 1 d . . . . .
H11B H 0.4786 0.4240 0.2960 0.071 Uiso 1 1 calc R U . . .
C12B C 0.4682(4) 0.5020(3) 0.2716(2) 0.0562(17) Uani 1 1 d . . . . .
C13B C 0.5085(4) 0.5690(3) 0.2610(2) 0.0505(15) Uani 1 1 d . . . . .
C14B C 0.3877(4) 0.4692(3) 0.2665(2) 0.0557(16) Uani 1 1 d . . . . .
H14C H 0.3726 0.5066 0.2658 0.067 Uiso 1 1 calc R U . . .
H14D H 0.3707 0.4504 0.2953 0.067 Uiso 1 1 calc R U . . .
C15B C 0.3529(4) 0.4082(3) 0.2195(2) 0.0544(15) Uani 1 1 d . . . . .
C16B C 0.3150(4) 0.3373(3) 0.2232(2) 0.0567(16) Uani 1 1 d . . . . .
H162 H 0.3099 0.3275 0.2545 0.068 Uiso 1 1 calc R U . . .
C17B C 0.2844(4) 0.2808(3) 0.1803(3) 0.0594(17) Uani 1 1 d . . . . .
C18B C 0.2928(4) 0.2948(3) 0.1346(2) 0.0578(16) Uani 1 1 d . . . . .
H18B H 0.2733 0.2561 0.1058 0.069 Uiso 1 1 calc R U . . .
C19B C 0.3298(4) 0.3655(3) 0.1303(2) 0.0566(16) Uani 1 1 d . . . . .
C20B C 0.3589(4) 0.4206(3) 0.1734(2) 0.0528(15) Uani 1 1 d . . . . .
C21B C 0.3392(4) 0.3822(3) 0.0802(2) 0.0587(17) Uani 1 1 d . . . . .
H21C H 0.3061 0.3389 0.0545 0.070 Uiso 1 1 calc R U . . .
H21D H 0.3259 0.4208 0.0795 0.070 Uiso 1 1 calc R U . . .
C22B C 0.4165(4) 0.4059(3) 0.0691(2) 0.0525(15) Uani 1 1 d . . . . .
C23B C 0.4421(4) 0.3571(3) 0.0589(2) 0.0542(16) Uani 1 1 d . . . . .
H23B H 0.4107 0.3085 0.0580 0.065 Uiso 1 1 calc R U . . .
C24B C 0.5126(4) 0.3756(3) 0.0496(2) 0.0550(16) Uani 1 1 d . . . . .
C25B C 0.5588(4) 0.4470(3) 0.0504(2) 0.0542(15) Uani 1 1 d . . . . .
H25B H 0.6068 0.4602 0.0437 0.065 Uiso 1 1 calc R U . . .
C26B C 0.5355(4) 0.4977(3) 0.0606(2) 0.0556(17) Uani 1 1 d . . . . .
C27B C 0.4646(4) 0.4779(3) 0.0694(2) 0.0546(16) Uani 1 1 d . . . . .
C28B C 0.5872(4) 0.5758(3) 0.0651(2) 0.0592(17) Uani 1 1 d . . . . .
H28C H 0.6160 0.5790 0.0374 0.071 Uiso 1 1 calc R U . . .
H28D H 0.5592 0.6020 0.0625 0.071 Uiso 1 1 calc R U . . .
S1C S 0.4367(15) -0.0005(8) 0.5959(3) 0.128(9) Uani 0.360(14) 1 d D . P U 1
O1C O 0.4742(12) 0.0169(9) 0.6441(4) 0.074(6) Uani 0.360(14) 1 d D . P U 1
O2C O 0.4649(19) -0.0343(15) 0.5609(9) 0.139(10) Uiso 0.360(14) 1 d D . P U 1
O3C O 0.3640(17) -0.0231(14) 0.6005(12) 0.19(2) Uani 0.360(14) 1 d D . P U 1
S1CA S 0.4991(5) 0.0287(3) 0.6039(2) 0.085(2) Uani 0.640(14) 1 d D . P U 2
O1CA O 0.5200(7) 0.0430(6) 0.6546(4) 0.086(3) Uiso 0.640(14) 1 d D . P U 2
O2CA O 0.5395(9) 0.0002(6) 0.5764(4) 0.124(6) Uani 0.640(14) 1 d D . P U 2
O3CA O 0.4263(10) -0.0167(12) 0.5827(10) 0.213(14) Uani 0.640(14) 1 d D . P U 2
S2C S 0.3582(2) 0.08890(14) 0.35753(10) 0.1270(14) Uani 1 1 d . . . . .
S3C S 0.30016(19) 0.41011(17) 0.41217(11) 0.1077(9) Uani 1 1 d . . . . .
S4C S 0.24148(17) 0.20909(13) 0.61595(8) 0.0987(8) Uani 1 1 d . . . . .
O4C O 0.5761(4) 0.3047(4) 0.5644(2) 0.097(2) Uani 1 1 d . . . . .
H4C H 0.5707 0.3322 0.5883 0.145 Uiso 1 1 calc R U . . .
O5C O 0.3086(7) 0.0574(5) 0.3892(3) 0.162(4) Uani 1 1 d . . . . .
O6C O 0.3265(7) 0.1151(4) 0.3245(3) 0.157(4) Uani 1 1 d . . . . .
O7C O 0.3813(7) 0.0452(5) 0.3281(4) 0.174(5) Uani 1 1 d . . . . .
O8C O 0.6191(5) 0.3419(5) 0.4788(3) 0.117(2) Uiso 1 1 d . . . . .
H8C H 0.6423 0.3291 0.4956 0.175 Uiso 1 1 calc R U . . .
O9C O 0.2614(10) 0.4292(10) 0.4422(7) 0.136(6) Uiso 0.561(13) 1 d . . P V 1
O10C O 0.2612(15) 0.3340(15) 0.3818(10) 0.201(10) Uiso 0.561(13) 1 d . . P V 1
O11C O 0.3382(7) 0.4635(7) 0.3852(5) 0.100(4) Uiso 0.561(13) 1 d . . P V 1
O9CA O 0.2314(9) 0.3656(9) 0.4282(6) 0.097(5) Uiso 0.439(13) 1 d . . P V 2
O101 O 0.2953(11) 0.3685(10) 0.3585(7) 0.115(6) Uiso 0.439(13) 1 d . . P V 2
O111 O 0.3130(9) 0.4809(8) 0.4153(6) 0.096(5) Uiso 0.439(13) 1 d . . P V 2
O59W O 0.6976(12) 0.4535(11) 0.4918(8) 0.136(8) Uiso 0.439(13) 1 d . . P V 2
O12C O 0.5384(4) 0.4049(3) 0.5220(2) 0.0850(17) Uani 1 1 d . . . . .
H12C H 0.5374 0.4164 0.5523 0.127 Uiso 1 1 calc R U . . .
O13C O 0.2033(5) 0.2074(4) 0.5725(2) 0.113(2) Uani 1 1 d . . . . .
O14C O 0.2375(6) 0.1392(4) 0.6139(3) 0.142(3) Uani 1 1 d . . . . .
O15C O 0.2198(4) 0.2391(5) 0.6604(3) 0.130(3) Uani 1 1 d . . . . .
O16C O 0.5474(4) 0.4099(3) 0.6206(2) 0.095(2) Uani 1 1 d . . . . .
C1C C 0.5237(7) 0.2263(5) 0.6150(3) 0.097(3) Uani 1 1 d . . . . .
C2C C 0.5034(9) 0.1595(6) 0.6235(3) 0.129(5) Uani 1 1 d . . . . .
H2C H 0.4855 0.1505 0.6533 0.155 Uiso 1 1 calc R U . . .
C3C C 0.5088(10) 0.1047(6) 0.5887(3) 0.149(7) Uani 1 1 d . . . . .
C4C C 0.5345(10) 0.1183(7) 0.5455(3) 0.157(7) Uani 1 1 d . . . . .
H4C1 H 0.5365 0.0808 0.5215 0.189 Uiso 1 1 calc R U . . .
C5C C 0.5576(8) 0.1853(6) 0.5357(3) 0.122(5) Uani 1 1 d . . . . .
C6C C 0.5519(7) 0.2390(5) 0.5724(3) 0.101(4) Uani 1 1 d . . . . .
C7C C 0.5880(9) 0.1994(8) 0.4897(4) 0.144(6) Uani 1 1 d . . . . .
H7C1 H 0.5944 0.1578 0.4721 0.172 Uiso 1 1 calc R U . . .
H7C2 H 0.6362 0.2419 0.4982 0.172 Uiso 1 1 calc R U . . .
C8C C 0.5399(9) 0.2127(8) 0.4550(4) 0.121(5) Uani 1 1 d . . . . .
C9C C 0.4776(10) 0.1547(7) 0.4265(4) 0.126(5) Uani 1 1 d . . . . .
H9C H 0.4650 0.1076 0.4292 0.151 Uiso 1 1 calc R U . . .
C10C C 0.4349(7) 0.1645(5) 0.3951(3) 0.104(4) Uani 1 1 d . . . . .
C11C C 0.4502(7) 0.2333(5) 0.3925(3) 0.094(3) Uani 1 1 d . . . . .
H11C H 0.4194 0.2404 0.3715 0.113 Uiso 1 1 calc R U . . .
C12C C 0.5106(7) 0.2912(5) 0.4210(3) 0.090(3) Uani 1 1 d . . . . .
C13C C 0.5592(8) 0.2836(7) 0.4532(4) 0.113(5) Uani 1 1 d . . . . .
C14C C 0.5269(6) 0.3676(4) 0.4183(3) 0.085(3) Uani 1 1 d . . . . .
H14E H 0.5770 0.4021 0.4335 0.102 Uiso 1 1 calc R U . . .
H14F H 0.5218 0.3688 0.3836 0.102 Uiso 1 1 calc R U . . .
C15C C 0.4742(6) 0.3888(4) 0.4455(3) 0.077(2) Uani 1 1 d . . . . .
C16C C 0.4182(6) 0.3909(4) 0.4209(3) 0.084(3) Uani 1 1 d . . . . .
H163 H 0.4123 0.3797 0.3861 0.101 Uiso 1 1 calc R U . . .
C17C C 0.3706(6) 0.4088(4) 0.4456(3) 0.080(2) Uani 1 1 d . . . . .
C18C C 0.3789(6) 0.4249(4) 0.4976(3) 0.085(3) Uani 1 1 d . . . . .
H18C H 0.3455 0.4367 0.5146 0.101 Uiso 1 1 calc R U . . .
C19C C 0.4339(5) 0.4236(4) 0.5237(3) 0.074(2) Uani 1 1 d . . . . .
C20C C 0.4821(6) 0.4056(4) 0.4974(3) 0.076(2) Uani 1 1 d . . . . .
C21C C 0.4423(5) 0.4412(4) 0.5794(3) 0.074(2) Uani 1 1 d . . . . .
H21E H 0.4110 0.4632 0.5912 0.088 Uiso 1 1 calc R U . . .
H21F H 0.4928 0.4769 0.5926 0.088 Uiso 1 1 calc R U . . .
C22C C 0.4227(5) 0.3754(4) 0.5989(3) 0.071(2) Uani 1 1 d . . . . .
C23C C 0.3510(5) 0.3282(4) 0.5986(3) 0.070(2) Uani 1 1 d . . . . .
H23C H 0.3138 0.3368 0.5864 0.084 Uiso 1 1 calc R U . . .
C24C C 0.3341(5) 0.2680(4) 0.6162(3) 0.075(2) Uani 1 1 d . . . . .
C25C C 0.3881(6) 0.2546(4) 0.6339(3) 0.077(3) Uani 1 1 d . . . . .
H25C H 0.3750 0.2127 0.6453 0.092 Uiso 1 1 calc R U . . .
C26C C 0.4609(5) 0.3014(4) 0.6354(2) 0.070(2) Uani 1 1 d . . . . .
C27C C 0.4779(5) 0.3632(4) 0.6181(3) 0.072(2) Uani 1 1 d . . . . .
C28C C 0.5170(6) 0.2842(5) 0.6524(3) 0.084(3) Uani 1 1 d . . . . .
H28E H 0.5053 0.2685 0.6829 0.101 Uiso 1 1 calc R U . . .
H28F H 0.5640 0.3282 0.6602 0.101 Uiso 1 1 calc R U . . .
N1X N 0.6878(3) 0.0212(3) 0.1752(2) 0.0539(13) Uani 1 1 d . . . . .
N2X N 0.4494(3) 0.0148(3) 0.2028(2) 0.0612(14) Uani 1 1 d . . . . .
N3X N 0.4442(3) 0.2336(3) 0.1791(2) 0.0603(14) Uani 1 1 d . . . . .
N4X N 0.6843(4) 0.4441(3) 0.1766(2) 0.0633(15) Uani 1 1 d . . . . .
N5X N 0.8858(4) 0.4169(3) 0.0968(3) 0.0790(19) Uani 1 1 d . . . . .
N6X N 0.8521(3) 0.1688(3) 0.0705(2) 0.0639(15) Uani 1 1 d . . . . .
C1X C 0.7775(4) 0.0693(3) 0.1080(2) 0.0552(15) Uani 1 1 d . . . . .
C2X C 0.7566(4) 0.0020(3) 0.1145(2) 0.0537(15) Uani 1 1 d . . . . .
H2X H 0.7744 -0.0279 0.0958 0.064 Uiso 1 1 calc R U . . .
C3X C 0.7103(4) -0.0228(3) 0.1475(2) 0.0527(15) Uani 1 1 d . . . . .
H3X H 0.6943 -0.0702 0.1508 0.063 Uiso 1 1 calc R U . . .
C4X C 0.7082(4) 0.0876(3) 0.1711(2) 0.0553(15) Uani 1 1 d . . . . .
H4X H 0.6919 0.1174 0.1916 0.066 Uiso 1 1 calc R U . . .
C5X C 0.7524(4) 0.1133(3) 0.1375(3) 0.0568(16) Uani 1 1 d . . . . .
H5X H 0.7660 0.1603 0.1341 0.068 Uiso 1 1 calc R U . . .
C6X C 0.6423(4) -0.0036(4) 0.2138(3) 0.0601(17) Uani 1 1 d . . . . .
H6X1 H 0.6700 0.0256 0.2465 0.072 Uiso 1 1 calc R U . . .
H6X2 H 0.6303 -0.0543 0.2115 0.072 Uiso 1 1 calc R U . . .
C7X C 0.5734(4) 0.0025(3) 0.2086(3) 0.0578(17) Uani 1 1 d . . . . .
C8X C 0.5367(4) -0.0102(3) 0.1636(3) 0.0602(17) Uani 1 1 d . . . . .
H8X H 0.5540 -0.0235 0.1342 0.072 Uiso 1 1 calc R U . . .
C9X C 0.4746(4) -0.0033(4) 0.1619(3) 0.0660(18) Uani 1 1 d . . . . .
H9X H 0.4492 -0.0116 0.1309 0.079 Uiso 1 1 calc R U . . .
C10X C 0.4835(5) 0.0266(5) 0.2468(3) 0.081(2) Uani 1 1 d . . . . .
H10X H 0.4651 0.0397 0.2757 0.098 Uiso 1 1 calc R U . . .
C11X C 0.5452(5) 0.0199(5) 0.2500(3) 0.078(2) Uani 1 1 d . . . . .
H11X H 0.5689 0.0273 0.2814 0.093 Uiso 1 1 calc R U . . .
C12X C 0.3839(4) 0.0262(4) 0.1994(3) 0.070(2) Uani 1 1 d . . . . .
H121 H 0.3612 0.0212 0.2297 0.084 Uiso 1 1 calc R U . . .
H122 H 0.3484 -0.0106 0.1713 0.084 Uiso 1 1 calc R U . . .
C13X C 0.4053(4) 0.1002(4) 0.1925(3) 0.0570(16) Uani 1 1 d . . . . .
C14X C 0.4087(4) 0.1114(4) 0.1459(3) 0.0620(17) Uani 1 1 d . . . . .
H14X H 0.3976 0.0722 0.1183 0.074 Uiso 1 1 calc R U . . .
C15X C 0.4278(4) 0.1780(4) 0.1391(2) 0.0606(17) Uani 1 1 d . . . . .
H15X H 0.4295 0.1853 0.1071 0.073 Uiso 1 1 calc R U . . .
C16X C 0.4420(5) 0.2243(4) 0.2245(3) 0.070(2) Uani 1 1 d . . . . .
H16X H 0.4541 0.2644 0.2517 0.084 Uiso 1 1 calc R U . . .
C17X C 0.4227(5) 0.1588(4) 0.2324(3) 0.0674(19) Uani 1 1 d . . . . .
H17X H 0.4211 0.1530 0.2648 0.081 Uiso 1 1 calc R U . . .
C18X C 0.4636(5) 0.3067(4) 0.1718(3) 0.068(2) Uani 1 1 d . . . . .
H181 H 0.4384 0.3007 0.1398 0.082 Uiso 1 1 calc R U . . .
H18D H 0.4457 0.3317 0.1977 0.082 Uiso 1 1 calc R U . . .
C19X C 0.5408(5) 0.3520(4) 0.1732(2) 0.0606(18) Uani 1 1 d . . . . .
C20X C 0.5646(5) 0.4226(4) 0.1693(2) 0.0606(18) Uani 1 1 d . . . . .
H20X H 0.5303 0.4392 0.1654 0.073 Uiso 1 1 calc R U . . .
C21X C 0.6349(5) 0.4669(4) 0.1709(2) 0.064(2) Uani 1 1 d . . . . .
H21X H 0.6499 0.5144 0.1681 0.076 Uiso 1 1 calc R U . . .
C22X C 0.6641(5) 0.3759(4) 0.1807(3) 0.0655(19) Uani 1 1 d . . . . .
H22X H 0.6997 0.3609 0.1851 0.079 Uiso 1 1 calc R U . . .
C23X C 0.5936(4) 0.3300(4) 0.1786(2) 0.0597(17) Uani 1 1 d . . . . .
H23X H 0.5797 0.2824 0.1808 0.072 Uiso 1 1 calc R U . . .
C24X C 0.7632(5) 0.4959(4) 0.1847(3) 0.076(2) Uani 1 1 d . . . . .
H24A H 0.7821 0.5073 0.2196 0.091 Uiso 1 1 calc R U . . .
H24B H 0.7695 0.5410 0.1774 0.091 Uiso 1 1 calc R U . . .
C25X C 0.8064(5) 0.4675(4) 0.1534(3) 0.071(2) Uani 1 1 d . . . . .
C26X C 0.7840(5) 0.4370(4) 0.1041(3) 0.073(2) Uani 1 1 d . . . . .
H26X H 0.7410 0.4335 0.0893 0.088 Uiso 1 1 calc R U . . .
C27X C 0.8251(6) 0.4112(4) 0.0760(3) 0.081(3) Uani 1 1 d . . . . .
H27X H 0.8098 0.3894 0.0419 0.097 Uiso 1 1 calc R U . . .
C28X C 0.9076(6) 0.4466(5) 0.1439(4) 0.089(3) Uani 1 1 d . . . . .
H28X H 0.9509 0.4493 0.1576 0.107 Uiso 1 1 calc R U . . .
C29X C 0.8716(5) 0.4734(4) 0.1736(3) 0.082(2) Uani 1 1 d . . . . .
H29X H 0.8896 0.4957 0.2074 0.099 Uiso 1 1 calc R U . . .
C30X C 0.9266(6) 0.3860(4) 0.0662(4) 0.093(3) Uani 1 1 d . . . . .
H30A H 0.9787 0.4144 0.0786 0.111 Uiso 1 1 calc R U . . .
H30B H 0.9193 0.3880 0.0319 0.111 Uiso 1 1 calc R U . . .
C31X C 0.9007(5) 0.3090(4) 0.0681(4) 0.082(3) Uani 1 1 d . . . . .
C32X C 0.9379(5) 0.2906(4) 0.0982(4) 0.088(3) Uani 1 1 d . . . . .
H32X H 0.9809 0.3267 0.1187 0.105 Uiso 1 1 calc R U . . .
C33X C 0.9132(5) 0.2205(4) 0.0989(3) 0.081(2) Uani 1 1 d . . . . .
H33X H 0.9394 0.2081 0.1197 0.097 Uiso 1 1 calc R U . . .
C34X C 0.8147(5) 0.1844(4) 0.0413(3) 0.077(2) Uani 1 1 d . . . . .
H34X H 0.7717 0.1472 0.0213 0.092 Uiso 1 1 calc R U . . .
C35X C 0.8380(5) 0.2552(5) 0.0396(4) 0.083(2) Uani 1 1 d . . . . .
H35X H 0.8107 0.2664 0.0188 0.100 Uiso 1 1 calc R U . . .
C36X C 0.8271(5) 0.0930(4) 0.0711(3) 0.068(2) Uani 1 1 d . . . . .
H36A H 0.8697 0.0860 0.0779 0.082 Uiso 1 1 calc R U . . .
H36B H 0.8020 0.0619 0.0381 0.082 Uiso 1 1 calc R U . . .
N1Y N 0.0336(8) 0.0331(5) 0.2636(5) 0.075(4) Uani 0.5 1 d DG U P W 1
C2Y C 0.0038(8) -0.0385(5) 0.2647(5) 0.058(4) Uani 0.5 1 d DG U P W 1
H2Y H -0.0258 -0.0545 0.2890 0.070 Uiso 0.5 1 calc R U P W 1
C3Y C 0.0173(9) -0.0867(4) 0.2302(5) 0.066(4) Uani 0.5 1 d DG U P W 1
H3Y H -0.0030 -0.1357 0.2309 0.079 Uiso 0.5 1 calc R U P W 1
C4Y C 0.0607(9) -0.0633(6) 0.1947(5) 0.071(4) Uani 0.5 1 d DG U P W 1
C5Y C 0.0905(9) 0.0083(6) 0.1936(5) 0.065(4) Uani 0.5 1 d DG U P W 1
H5Y H 0.1201 0.0243 0.1694 0.078 Uiso 0.5 1 calc R U P W 1
C6Y C 0.0769(9) 0.0565(5) 0.2281(6) 0.083(5) Uani 0.5 1 d DG U P W 1
H6Y H 0.0973 0.1054 0.2274 0.099 Uiso 0.5 1 calc R U P W 1
C7Y C 0.0728(13) -0.1134(9) 0.1564(6) 0.084(5) Uani 0.5 1 d D U P W 1
H7Y1 H 0.1178 -0.0865 0.1433 0.100 Uiso 0.5 1 calc R U P W 1
H7Y2 H 0.0325 -0.1360 0.1292 0.100 Uiso 0.5 1 calc R U P W 1
N8Y N 0.0786(9) -0.1717(6) 0.1753(5) 0.077(4) Uani 0.5 1 d DG U P W 1
C9Y C 0.0316(9) -0.2441(6) 0.1553(5) 0.091(5) Uani 0.5 1 d DG U P W 1
H9Y H -0.0030 -0.2583 0.1276 0.109 Uiso 0.5 1 calc R U P W 1
C10Y C 0.0354(9) -0.2955(5) 0.1758(6) 0.094(5) Uani 0.5 1 d DG U P W 1
H10Y H 0.0033 -0.3450 0.1622 0.112 Uiso 0.5 1 calc R U P W 1
C11Y C 0.0861(9) -0.2747(7) 0.2163(6) 0.113(6) Uani 0.5 1 d DG U P W 1
C12Y C 0.1331(10) -0.2023(8) 0.2363(7) 0.119(9) Uani 0.5 1 d DG U P W 1
H12Y H 0.1678 -0.1881 0.2640 0.143 Uiso 0.5 1 calc R U P W 1
C13Y C 0.1293(9) -0.1509(6) 0.2158(7) 0.130(10) Uani 0.5 1 d DG U P W 1
H13Y H 0.1614 -0.1014 0.2294 0.156 Uiso 0.5 1 calc R U P W 1
C14Y C 0.0805(16) -0.3352(12) 0.2337(11) 0.146(8) Uani 0.5 1 d D U P W 1
H141 H 0.0952 -0.3653 0.2093 0.175 Uiso 0.5 1 calc R U P W 1
H142 H 0.0297 -0.3651 0.2378 0.175 Uiso 0.5 1 calc R U P W 1
N15Y N 0.1291(10) -0.3089(10) 0.2833(6) 0.126(6) Uani 0.5 1 d DG U P W 1
C16Y C 0.1025(8) -0.2826(10) 0.3234(7) 0.135(7) Uani 0.5 1 d DG U P W 1
H16Y H 0.0560 -0.2853 0.3194 0.162 Uiso 0.5 1 calc R U P W 1
C17Y C 0.1438(11) -0.2525(12) 0.3694(6) 0.143(7) Uani 0.5 1 d DG U P W 1
H17Y H 0.1256 -0.2346 0.3968 0.171 Uiso 0.5 1 calc R U P W 1
C18Y C 0.2117(11) -0.2486(13) 0.3753(7) 0.179(10) Uani 0.5 1 d DG U P W 1
C19Y C 0.2383(8) -0.2748(14) 0.3352(9) 0.166(9) Uani 0.5 1 d DG U P W 1
H19Y H 0.2848 -0.2721 0.3392 0.199 Uiso 0.5 1 calc R U P W 1
C20Y C 0.1970(10) -0.3049(13) 0.2892(7) 0.154(9) Uani 0.5 1 d DG U P W 1
H20Y H 0.2152 -0.3229 0.2618 0.185 Uiso 0.5 1 calc R U P W 1
C21Y C 0.2436(19) -0.2380(14) 0.4259(11) 0.167(8) Uani 0.5 1 d D U P W 1
H211 H 0.2898 -0.2403 0.4251 0.201 Uiso 0.5 1 calc R U P W 1
H212 H 0.2103 -0.2764 0.4404 0.201 Uiso 0.5 1 calc R U P W 1
N22Y N 0.2570(12) -0.1611(8) 0.4586(7) 0.159(7) Uani 0.5 1 d DG U P W 1
C23Y C 0.2264(11) -0.1571(10) 0.5017(7) 0.177(9) Uani 0.5 1 d DG U P W 1
H23Y H 0.1995 -0.1993 0.5122 0.212 Uiso 0.5 1 calc R U P W 1
C24Y C 0.2351(13) -0.0912(12) 0.5295(6) 0.174(9) Uani 0.5 1 d DG U P W 1
H24Y H 0.2142 -0.0884 0.5589 0.208 Uiso 0.5 1 calc R U P W 1
C25Y C 0.2744(13) -0.0293(10) 0.5141(7) 0.162(8) Uani 0.5 1 d DG U P W 1
C26Y C 0.3050(12) -0.0333(9) 0.4710(8) 0.160(9) Uani 0.5 1 d DG U P W 1
H26Y H 0.3319 0.0090 0.4605 0.192 Uiso 0.5 1 calc R U P W 1
C27Y C 0.2963(13) -0.0992(10) 0.4432(7) 0.159(8) Uani 0.5 1 d DG U P W 1
H27Y H 0.3173 -0.1019 0.4138 0.190 Uiso 0.5 1 calc R U P W 1
C28Y C 0.293(2) 0.0396(15) 0.5443(9) 0.184(9) Uani 0.5 1 d D U P W 1
H281 H 0.3438 0.0610 0.5600 0.221 Uiso 0.5 1 calc R U P W 1
H282 H 0.2624 0.0344 0.5707 0.221 Uiso 0.5 1 calc R U P W 1
N29Y N 0.2867(14) 0.0917(12) 0.5180(7) 0.151(8) Uani 0.5 1 d DG U P W 1
C30Y C 0.2196(12) 0.0770(9) 0.4960(8) 0.140(8) Uani 0.5 1 d DG U P W 1
H30Y H 0.1783 0.0336 0.4962 0.168 Uiso 0.5 1 calc R U P W 1
C31Y C 0.2131(10) 0.1257(10) 0.4738(8) 0.106(6) Uani 0.5 1 d DG U P W 1
H31Y H 0.1673 0.1156 0.4588 0.127 Uiso 0.5 1 calc R U P W 1
C32Y C 0.2737(12) 0.1892(10) 0.4735(9) 0.112(7) Uani 0.5 1 d DG U P W 1
C33Y C 0.3407(10) 0.2040(11) 0.4954(9) 0.145(9) Uani 0.5 1 d DG U P W 1
H33Y H 0.3821 0.2474 0.4952 0.174 Uiso 0.5 1 calc R U P W 1
C34Y C 0.3472(11) 0.1552(13) 0.5177(7) 0.135(7) Uani 0.5 1 d DG U P W 1
H34Y H 0.3931 0.1653 0.5327 0.162 Uiso 0.5 1 calc R U P W 1
C35Y C 0.2598(17) 0.2392(10) 0.4542(9) 0.139(9) Uani 0.5 1 d D U P W 1
H35A H 0.3048 0.2739 0.4450 0.167 Uiso 0.5 1 calc R U P W 1
H35B H 0.2434 0.2663 0.4797 0.167 Uiso 0.5 1 calc R U P W 1
N36Y N 0.2047(9) 0.2010(10) 0.4113(5) 0.095(5) Uani 0.5 1 d DG U P W 1
C37Y C 0.1433(10) 0.2106(8) 0.4130(6) 0.119(6) Uani 0.5 1 d DG U P W 1
H37Y H 0.1393 0.2423 0.4407 0.143 Uiso 0.5 1 calc R U P W 1
C38Y C 0.0876(8) 0.1737(8) 0.3740(7) 0.115(7) Uani 0.5 1 d DG U P W 1
H38Y H 0.0456 0.1803 0.3751 0.138 Uiso 0.5 1 calc R U P W 1
C39Y C 0.0933(8) 0.1273(9) 0.3334(7) 0.101(7) Uani 0.5 1 d DG U P W 1
C40Y C 0.1547(9) 0.1177(12) 0.3318(6) 0.103(8) Uani 0.5 1 d DG U P W 1
H40Y H 0.1586 0.0860 0.3040 0.123 Uiso 0.5 1 calc R U P W 1
C41Y C 0.2104(8) 0.1546(12) 0.3707(7) 0.087(7) Uani 0.5 1 d DG U P W 1
H41Y H 0.2524 0.1480 0.3696 0.105 Uiso 0.5 1 calc R U P W 1
C42Y C 0.0256(10) 0.0871(9) 0.3032(10) 0.096(5) Uani 0.5 1 d D U P W 1
H42A H 0.0130 0.1189 0.2890 0.116 Uiso 0.5 1 calc R U P W 1
H42B H -0.0127 0.0628 0.3225 0.116 Uiso 0.5 1 calc R U P W 1
N1T N 0.0327(18) 0.0425(16) 0.2812(10) 0.188(11) Uani 0.5 1 d D U P X 2
C2T C 0.015(2) -0.0274(18) 0.2832(11) 0.170(11) Uani 0.5 1 d D U P X 2
H2T H -0.0024 -0.0425 0.3116 0.203 Uiso 0.5 1 calc R U P X 2
C3T C 0.022(2) -0.0757(17) 0.2440(12) 0.159(10) Uani 0.5 1 d D U P X 2
H3T H -0.0008 -0.1257 0.2420 0.191 Uiso 0.5 1 calc R U P X 2
C4T C 0.063(2) -0.0500(18) 0.2085(13) 0.214(11) Uani 0.5 1 d D U P X 2
C5T C 0.082(2) 0.0198(18) 0.2069(13) 0.219(12) Uani 0.5 1 d D U P X 2
H5T H 0.1035 0.0368 0.1801 0.263 Uiso 0.5 1 calc R U P X 2
C6T C 0.0689(17) 0.0653(17) 0.2446(10) 0.204(11) Uani 0.5 1 d D U P X 2
H6T H 0.0862 0.1142 0.2442 0.245 Uiso 0.5 1 calc R U P X 2
C7T C 0.085(2) -0.0931(19) 0.1715(11) 0.251(13) Uani 0.5 1 d D U P X 2
H7T1 H 0.1346 -0.0634 0.1658 0.301 Uiso 0.5 1 calc R U P X 2
H7T2 H 0.0524 -0.1106 0.1402 0.301 Uiso 0.5 1 calc R U P X 2
N8T N 0.0809(17) -0.1572(17) 0.1889(12) 0.242(12) Uani 0.5 1 d D U P X 2
C9T C 0.038(2) -0.2274(19) 0.1645(13) 0.239(13) Uani 0.5 1 d D U P X 2
H9T H 0.0117 -0.2428 0.1327 0.286 Uiso 0.5 1 calc R U P X 2
C10T C 0.0378(19) -0.2737(19) 0.1922(17) 0.271(15) Uani 0.5 1 d D U P X 2
H10T H -0.0058 -0.3085 0.1995 0.326 Uiso 0.5 1 calc R U P X 2
C11T C 0.105(2) -0.266(2) 0.2085(15) 0.265(14) Uani 0.5 1 d D U P X 2
C12T C 0.1566(17) -0.195(2) 0.2315(16) 0.212(12) Uani 0.5 1 d D U P X 2
H12T H 0.1953 -0.1827 0.2557 0.254 Uiso 0.5 1 calc R U P X 2
C13T C 0.145(2) -0.1444(19) 0.2156(15) 0.216(13) Uani 0.5 1 d D U P X 2
H13T H 0.1840 -0.0969 0.2232 0.259 Uiso 0.5 1 calc R U P X 2
C14T C 0.092(2) -0.3226(19) 0.2338(16) 0.280(15) Uani 0.5 1 d D U P X 2
H14G H 0.0876 -0.3667 0.2106 0.336 Uiso 0.5 1 calc R U P X 2
H14H H 0.0479 -0.3345 0.2495 0.336 Uiso 0.5 1 calc R U P X 2
N15T N 0.1597(18) -0.290(2) 0.2728(12) 0.243(13) Uani 0.5 1 d D U P X 2
C16T C 0.147(2) -0.276(3) 0.3214(14) 0.262(16) Uani 0.5 1 d D U P X 2
H16T H 0.1042 -0.2729 0.3296 0.314 Uiso 0.5 1 calc R U P X 2
C17T C 0.199(2) -0.265(3) 0.3570(12) 0.272(16) Uani 0.5 1 d D U P X 2
H17T H 0.1878 -0.2787 0.3869 0.326 Uiso 0.5 1 calc R U P X 2
C18T C 0.2705(19) -0.235(2) 0.3467(10) 0.206(12) Uani 0.5 1 d D U P X 2
C19T C 0.2824(17) -0.2590(16) 0.2999(10) 0.179(9) Uani 0.5 1 d D U P X 2
H19T H 0.3282 -0.2555 0.2937 0.215 Uiso 0.5 1 calc R U P X 2
C20T C 0.2249(19) -0.2888(18) 0.2618(10) 0.182(10) Uani 0.5 1 d D U P X 2
H20T H 0.2302 -0.3080 0.2292 0.218 Uiso 0.5 1 calc R U P X 2
C21T C 0.328(2) -0.2070(17) 0.3888(12) 0.202(10) Uani 0.5 1 d D U P X 2
H21G H 0.3759 -0.1875 0.3775 0.242 Uiso 0.5 1 calc R U P X 2
H21H H 0.3226 -0.2463 0.4037 0.242 Uiso 0.5 1 calc R U P X 2
N22T N 0.3214(16) -0.1446(11) 0.4288(8) 0.170(8) Uani 0.5 1 d D U P X 2
C23T C 0.298(2) -0.1577(13) 0.4728(10) 0.166(9) Uani 0.5 1 d D U P X 2
H23T H 0.2904 -0.2009 0.4807 0.199 Uiso 0.5 1 calc R U P X 2
C24T C 0.2870(17) -0.1054(11) 0.5053(9) 0.155(8) Uani 0.5 1 d D U P X 2
H24T H 0.2557 -0.1172 0.5295 0.186 Uiso 0.5 1 calc R U P X 2
C25T C 0.3234(15) -0.0354(10) 0.5008(8) 0.130(7) Uani 0.5 1 d D U P X 2
C26T C 0.349(2) -0.0238(13) 0.4574(10) 0.163(9) Uani 0.5 1 d D U P X 2
H26T H 0.3642 0.0225 0.4522 0.195 Uiso 0.5 1 calc R U P X 2
C27T C 0.354(2) -0.0758(13) 0.4208(10) 0.183(10) Uani 0.5 1 d D U P X 2
H27T H 0.3765 -0.0657 0.3928 0.220 Uiso 0.5 1 calc R U P X 2
C28T C 0.3259(17) 0.0226(12) 0.5375(8) 0.129(7) Uani 0.5 1 d D U P X 2
H28G H 0.3730 0.0460 0.5587 0.155 Uiso 0.5 1 calc R U P X 2
H28H H 0.2880 0.0029 0.5582 0.155 Uiso 0.5 1 calc R U P X 2
N29T N 0.3163(12) 0.0794(9) 0.5200(6) 0.111(5) Uani 0.5 1 d D U P X 2
C30T C 0.2482(13) 0.0632(12) 0.4997(11) 0.123(7) Uani 0.5 1 d D U P X 2
H30T H 0.2084 0.0184 0.4993 0.148 Uiso 0.5 1 calc R U P X 2
C31T C 0.2377(14) 0.1114(10) 0.4801(8) 0.108(6) Uani 0.5 1 d D U P X 2
H31T H 0.1907 0.1003 0.4668 0.130 Uiso 0.5 1 calc R U P X 2
C32T C 0.2952(14) 0.1753(12) 0.4796(12) 0.120(7) Uani 0.5 1 d D U P X 2
C33T C 0.3637(13) 0.1957(11) 0.5020(9) 0.107(6) Uani 0.5 1 d D U P X 2
H33T H 0.4024 0.2424 0.5056 0.129 Uiso 0.5 1 calc R U P X 2
C34T C 0.3727(12) 0.1426(10) 0.5191(8) 0.116(6) Uani 0.5 1 d D U P X 2
H34T H 0.4199 0.1518 0.5304 0.140 Uiso 0.5 1 calc R U P X 2
C35T C 0.2780(17) 0.2264(12) 0.4657(12) 0.142(9) Uani 0.5 1 d D U P X 2
H35C H 0.3216 0.2619 0.4556 0.171 Uiso 0.5 1 calc R U P X 2
H35D H 0.2667 0.2525 0.4951 0.171 Uiso 0.5 1 calc R U P X 2
N36T N 0.2183(16) 0.1986(18) 0.4263(10) 0.147(8) Uani 0.5 1 d D U P X 2
C37T C 0.1559(17) 0.1997(16) 0.4393(11) 0.166(9) Uani 0.5 1 d D U P X 2
H37T H 0.1514 0.2200 0.4718 0.199 Uiso 0.5 1 calc R U P X 2
C38T C 0.0984(17) 0.1681(15) 0.3999(10) 0.156(9) Uani 0.5 1 d D U P X 2
H38T H 0.0573 0.1753 0.4052 0.187 Uiso 0.5 1 calc R U P X 2
C39T C 0.0984(16) 0.1276(16) 0.3547(10) 0.139(8) Uani 0.5 1 d D U P X 2
C40T C 0.1637(17) 0.1276(18) 0.3437(11) 0.138(10) Uani 0.5 1 d D U P X 2
H40T H 0.1666 0.1005 0.3130 0.166 Uiso 0.5 1 calc R U P X 2
C4IT C 0.2231(18) 0.168(2) 0.3788(11) 0.142(10) Uani 0.5 1 d D U P X 2
H4IT H 0.2691 0.1753 0.3702 0.171 Uiso 0.5 1 calc R U P X 2
C42T C 0.0319(18) 0.096(2) 0.3248(13) 0.206(12) Uani 0.5 1 d D U P X 2
H42C H 0.0246 0.1338 0.3140 0.247 Uiso 0.5 1 calc R U P X 2
H42D H -0.0080 0.0727 0.3432 0.247 Uiso 0.5 1 calc R U P X 2

loop_
_atom_site_aniso_label
_atom_site_aniso_U_11
_atom_site_aniso_U_22
_atom_site_aniso_U_33
_atom_site_aniso_U_23
_atom_site_aniso_U_13
_atom_site_aniso_U_12
O1W 0.093(4) 0.073(3) 0.068(3) 0.021(3) 0.010(3) 0.037(3)
O2W 0.101(4) 0.075(3) 0.079(4) -0.008(3) -0.008(3) 0.059(3)
O5W 0.093(5) 0.071(4) 0.085(5) 0.034(4) 0.017(4) 0.033(4)
O3W 0.087(5) 0.044(3) 0.090(5) 0.020(3) 0.018(3) 0.029(3)
O5WA 0.06(2) 0.07(2) 0.08(2) 0.034(18) 0.015(16) 0.039(17)
O6W 0.104(5) 0.073(4) 0.197(9) 0.013(5) 0.028(6) 0.048(4)
O7W 0.084(8) 0.025(5) 0.044(6) 0.004(4) 0.028(6) 0.026(5)
O29W 0.083(9) 0.058(7) 0.056(7) 0.013(5) 0.014(6) 0.032(6)
O8W 0.136(7) 0.117(6) 0.157(8) 0.023(5) 0.043(6) 0.083(6)
O9W 0.098(4) 0.059(3) 0.090(4) 0.013(3) 0.019(3) 0.043(3)
O12W 0.122(6) 0.120(6) 0.078(4) 0.024(4) 0.027(4) 0.073(5)
O15W 0.259(13) 0.190(9) 0.150(8) 0.080(7) 0.057(8) 0.180(10)
O16W 0.062(6) 0.050(5) 0.103(7) 0.001(5) -0.004(5) 0.010(4)
O17W 0.157(8) 0.132(7) 0.143(7) 0.048(6) -0.017(6) 0.059(6)
O18W 0.123(7) 0.201(10) 0.180(10) 0.111(8) 0.029(7) 0.050(7)
O20W 0.127(7) 0.144(7) 0.127(7) 0.041(6) 0.010(5) 0.048(6)
O21W 0.281(13) 0.110(6) 0.117(6) 0.039(5) 0.068(7) 0.121(8)
O13W 0.113(8) 0.088(6) 0.124(8) 0.023(6) 0.053(6) 0.047(6)
O23W 0.325(18) 0.221(13) 0.139(9) 0.055(8) -0.015(10) 0.170(13)
O24W 0.242(14) 0.203(11) 0.115(7) -0.025(7) -0.039(8) 0.121(11)
O27W 0.237(12) 0.171(9) 0.099(6) 0.036(6) 0.071(7) 0.107(9)
O31W 0.156(10) 0.083(6) 0.44(2) 0.042(9) 0.075(12) 0.052(6)
O26W 0.106(10) 0.127(11) 0.088(8) 0.045(8) 0.029(7) 0.079(9)
O38W 0.157(16) 0.080(9) 0.141(14) 0.038(9) 0.063(12) 0.064(10)
O37W 0.084(9) 0.092(9) 0.184(16) 0.064(10) 0.054(10) 0.053(8)
O30W 0.108(10) 0.134(12) 0.129(11) 0.052(9) 0.028(9) 0.090(10)
S1A 0.0784(13) 0.0582(10) 0.0752(12) 0.0044(9) 0.0063(10) 0.0377(10)
S2A 0.040(5) 0.077(9) 0.148(14) 0.082(9) -0.009(6) 0.014(4)
O5A 0.25(5) 0.048(15) 0.12(2) 0.035(16) 0.12(3) 0.07(2)
O6A 0.041(12) 0.050(14) 0.15(3) 0.055(19) 0.012(14) 0.018(10)
S2A1 0.112(4) 0.066(2) 0.092(3) 0.028(2) 0.055(3) 0.030(3)
O6A1 0.184(19) 0.080(8) 0.142(15) 0.050(10) 0.091(13) 0.082(13)
O5A1 0.151(10) 0.074(6) 0.111(8) 0.012(5) 0.061(7) -0.008(6)
O7A1 0.151(11) 0.186(13) 0.190(13) 0.157(11) 0.134(10) 0.120(10)
S3A 0.0819(12) 0.0459(9) 0.0557(9) 0.0075(7) 0.0025(8) 0.0379(8)
S4A 0.0698(10) 0.0470(8) 0.0435(8) 0.0150(6) 0.0122(7) 0.0335(7)
O1A 0.088(4) 0.077(3) 0.092(4) 0.017(3) 0.032(3) 0.053(3)
O2A 0.097(4) 0.066(3) 0.075(4) -0.012(3) -0.006(3) 0.040(3)
O3A 0.094(4) 0.068(3) 0.093(4) 0.025(3) 0.018(3) 0.045(3)
O4A 0.053(3) 0.055(3) 0.073(3) 0.006(2) 0.013(2) 0.027(2)
O8A 0.066(3) 0.076(3) 0.064(3) 0.017(3) 0.019(3) 0.035(3)
O9A 0.101(4) 0.035(3) 0.144(6) 0.009(3) -0.036(4) 0.031(3)
O10A 0.079(3) 0.063(3) 0.055(3) 0.009(2) 0.005(2) 0.043(3)
O11A 0.134(5) 0.110(5) 0.062(3) 0.024(3) 0.032(3) 0.095(4)
O12A 0.098(4) 0.062(3) 0.060(3) -0.006(2) -0.001(3) 0.054(3)
O13A 0.078(3) 0.057(3) 0.063(3) 0.020(2) 0.015(2) 0.043(2)
O14A 0.082(3) 0.065(3) 0.047(2) 0.017(2) 0.013(2) 0.042(3)
O15A 0.073(3) 0.045(2) 0.057(3) 0.018(2) 0.020(2) 0.028(2)
O16A 0.054(2) 0.045(2) 0.048(2) 0.0024(18) 0.0055(19) 0.023(2)
C1A 0.056(4) 0.062(4) 0.059(4) -0.001(3) 0.000(3) 0.032(3)
C2A 0.057(4) 0.056(4) 0.073(5) 0.005(3) 0.007(4) 0.020(3)
C3A 0.046(4) 0.058(4) 0.069(4) -0.003(3) 0.001(3) 0.017(3)
C4A 0.045(4) 0.059(4) 0.060(4) -0.004(3) 0.000(3) 0.024(3)
C5A 0.051(4) 0.061(4) 0.051(4) 0.004(3) -0.003(3) 0.027(3)
C6A 0.057(4) 0.059(4) 0.053(4) 0.006(3) 0.003(3) 0.031(3)
C7A 0.056(4) 0.065(5) 0.079(5) -0.001(4) 0.018(4) 0.015(4)
C8A 0.063(5) 0.071(5) 0.080(5) 0.000(4) 0.026(4) 0.023(4)
C9A 0.066(5) 0.080(6) 0.097(7) 0.010(5) 0.038(5) 0.014(4)
C10A 0.083(6) 0.071(5) 0.078(6) 0.014(4) 0.040(5) 0.012(4)
C11A 0.076(5) 0.067(5) 0.070(5) 0.017(4) 0.036(4) 0.026(4)
C12A 0.059(4) 0.076(5) 0.060(4) 0.015(4) 0.028(3) 0.030(4)
C13A 0.054(4) 0.058(4) 0.073(5) 0.007(4) 0.025(4) 0.016(3)
C14A 0.066(4) 0.069(4) 0.054(4) 0.013(3) 0.023(3) 0.031(4)
C15A 0.056(4) 0.042(3) 0.045(3) 0.008(3) 0.012(3) 0.019(3)
C16A 0.068(4) 0.039(3) 0.041(3) 0.011(2) 0.010(3) 0.023(3)
C17A 0.056(4) 0.032(3) 0.043(3) 0.005(2) 0.008(3) 0.018(3)
C18A 0.055(4) 0.041(3) 0.037(3) 0.008(2) 0.008(2) 0.019(3)
C19A 0.066(4) 0.033(3) 0.036(3) 0.006(2) 0.007(3) 0.019(3)
C20A 0.065(4) 0.041(3) 0.042(3) 0.004(2) 0.006(3) 0.030(3)
C21A 0.070(4) 0.040(3) 0.040(3) 0.010(2) 0.009(3) 0.026(3)
C22A 0.067(4) 0.035(3) 0.043(3) 0.012(2) 0.005(3) 0.028(3)
C23A 0.061(4) 0.034(3) 0.049(3) 0.011(2) 0.008(3) 0.022(3)
C24A 0.066(4) 0.036(3) 0.040(3) 0.012(2) 0.002(3) 0.026(3)
C25A 0.073(4) 0.043(3) 0.040(3) 0.009(2) 0.002(3) 0.035(3)
C26A 0.063(4) 0.042(3) 0.041(3) 0.008(2) 0.005(3) 0.029(3)
C27A 0.070(4) 0.036(3) 0.050(3) 0.009(3) 0.009(3) 0.031(3)
C28A 0.062(4) 0.055(4) 0.044(3) 0.002(3) 0.002(3) 0.035(3)
S1B 0.0800(12) 0.0606(10) 0.0744(12) 0.0258(9) 0.0251(10) 0.0397(9)
S2B 0.1131(16) 0.0797(13) 0.0485(9) 0.0262(9) 0.0232(10) 0.0624(12)
S3B 0.0794(12) 0.0411(8) 0.0611(10) 0.0167(7) 0.0116(9) 0.0175(8)
S4B 0.0860(12) 0.0407(8) 0.0461(8) 0.0106(6) 0.0123(8) 0.0278(8)
O1B 0.076(4) 0.086(4) 0.112(5) 0.056(4) 0.016(3) 0.026(3)
O2B 0.100(5) 0.071(4) 0.213(9) 0.058(5) 0.061(5) 0.048(4)
O3B 0.083(4) 0.143(6) 0.068(4) 0.005(4) -0.004(3) 0.057(4)
O4B 0.070(3) 0.044(2) 0.045(2) 0.0101(19) 0.012(2) 0.026(2)
O5B 0.117(5) 0.106(4) 0.065(3) 0.044(3) 0.036(3) 0.074(4)
O6B 0.134(5) 0.067(3) 0.078(4) 0.028(3) 0.024(3) 0.063(4)
O7B 0.131(5) 0.101(4) 0.051(3) 0.028(3) 0.015(3) 0.071(4)
O8B 0.078(3) 0.040(2) 0.041(2) 0.0106(18) 0.018(2) 0.028(2)
O9B 0.111(5) 0.050(3) 0.066(3) 0.024(2) 0.015(3) 0.014(3)
O10B 0.085(4) 0.044(3) 0.094(4) 0.016(3) 0.006(3) 0.029(3)
O11B 0.073(3) 0.055(3) 0.072(3) 0.019(2) 0.012(3) 0.019(2)
O12B 0.087(3) 0.033(2) 0.045(2) 0.0088(17) 0.008(2) 0.021(2)
O13B 0.102(4) 0.040(2) 0.052(3) 0.016(2) 0.022(2) 0.033(2)
O14B 0.087(4) 0.054(3) 0.053(3) 0.014(2) 0.018(2) 0.028(3)
O15B 0.077(3) 0.048(3) 0.072(3) 0.012(2) 0.001(3) 0.022(2)
O16B 0.089(4) 0.037(2) 0.048(2) 0.0131(18) 0.009(2) 0.026(2)
C1B 0.077(5) 0.050(4) 0.055(4) 0.018(3) 0.018(3) 0.036(3)
C2B 0.077(5) 0.045(3) 0.052(4) 0.016(3) 0.014(3) 0.032(3)
C3B 0.076(4) 0.038(3) 0.043(3) 0.012(3) 0.012(3) 0.030(3)
C4B 0.078(5) 0.036(3) 0.045(3) 0.013(3) 0.020(3) 0.031(3)
C5B 0.087(5) 0.033(3) 0.043(3) 0.011(2) 0.017(3) 0.025(3)
C6B 0.076(5) 0.040(3) 0.065(4) 0.020(3) 0.030(4) 0.030(3)
C7B 0.069(4) 0.041(3) 0.045(3) 0.009(3) 0.009(3) 0.025(3)
C8B 0.084(5) 0.043(3) 0.032(3) 0.008(2) 0.012(3) 0.033(3)
C9B 0.088(5) 0.053(4) 0.035(3) 0.005(3) 0.013(3) 0.035(4)
C10B 0.091(5) 0.056(4) 0.038(3) 0.010(3) 0.014(3) 0.040(4)
C11B 0.101(6) 0.046(3) 0.039(3) 0.012(3) 0.021(3) 0.040(4)
C12B 0.093(5) 0.042(3) 0.032(3) 0.005(2) 0.016(3) 0.032(3)
C13B 0.081(5) 0.040(3) 0.031(3) 0.008(2) 0.017(3) 0.029(3)
C14B 0.079(5) 0.045(3) 0.044(3) 0.013(3) 0.015(3) 0.029(3)
C15B 0.077(5) 0.039(3) 0.049(3) 0.011(3) 0.016(3) 0.029(3)
C16B 0.072(4) 0.045(3) 0.049(3) 0.015(3) 0.018(3) 0.022(3)
C17B 0.080(5) 0.036(3) 0.057(4) 0.010(3) 0.018(3) 0.023(3)
C18B 0.079(5) 0.039(3) 0.052(4) 0.006(3) 0.009(3) 0.026(3)
C19B 0.078(5) 0.043(3) 0.047(3) 0.013(3) 0.014(3) 0.025(3)
C20B 0.070(4) 0.035(3) 0.050(3) 0.011(3) 0.014(3) 0.022(3)
C21B 0.083(5) 0.041(3) 0.045(3) 0.009(3) 0.004(3) 0.024(3)
C22B 0.083(5) 0.033(3) 0.036(3) 0.008(2) 0.007(3) 0.023(3)
C23B 0.082(5) 0.035(3) 0.034(3) 0.009(2) 0.007(3) 0.017(3)
C24B 0.084(5) 0.036(3) 0.037(3) 0.007(2) 0.006(3) 0.023(3)
C25B 0.073(4) 0.039(3) 0.037(3) 0.007(2) 0.005(3) 0.016(3)
C26B 0.088(5) 0.034(3) 0.031(3) 0.006(2) 0.009(3) 0.017(3)
C27B 0.085(5) 0.038(3) 0.033(3) 0.010(2) 0.005(3) 0.022(3)
C28B 0.091(5) 0.037(3) 0.049(3) 0.017(3) 0.023(3) 0.025(3)
S1C 0.29(3) 0.076(7) 0.039(3) -0.010(4) -0.017(8) 0.118(13)
O1C 0.127(18) 0.086(11) 0.056(9) 0.044(8) 0.038(10) 0.078(13)
O3C 0.30(5) 0.087(18) 0.17(3) 0.038(18) -0.09(3) 0.07(3)
S1CA 0.166(6) 0.075(3) 0.053(2) 0.024(2) 0.039(3) 0.084(4)
O2CA 0.249(18) 0.104(8) 0.110(8) 0.064(7) 0.107(10) 0.142(11)
O3CA 0.21(3) 0.21(3) 0.35(4) 0.21(2) 0.14(3) 0.15(2)
S2C 0.255(4) 0.0776(15) 0.0840(16) 0.0409(13) 0.098(2) 0.095(2)
S3C 0.141(2) 0.120(2) 0.0871(17) 0.0567(16) 0.0223(16) 0.068(2)
S4C 0.135(2) 0.0715(14) 0.0630(13) 0.0184(10) 0.0054(13) 0.0245(14)
O4C 0.176(7) 0.109(5) 0.057(3) 0.036(3) 0.049(4) 0.102(5)
O5C 0.291(13) 0.111(6) 0.090(5) 0.046(5) 0.091(7) 0.085(7)
O6C 0.251(12) 0.090(5) 0.105(6) 0.041(5) 0.030(7) 0.051(6)
O7C 0.259(13) 0.150(8) 0.133(7) -0.007(6) 0.076(8) 0.130(9)
O12C 0.131(5) 0.080(4) 0.064(3) 0.030(3) 0.028(3) 0.060(4)
O13C 0.141(7) 0.095(5) 0.073(4) 0.014(3) 0.000(4) 0.034(4)
O14C 0.189(9) 0.073(5) 0.119(6) 0.034(4) -0.013(6) 0.018(5)
O15C 0.108(6) 0.164(7) 0.067(4) 0.019(4) 0.008(4) 0.024(5)
O16C 0.126(5) 0.075(4) 0.065(3) 0.007(3) 0.045(4) 0.035(4)
C1C 0.187(11) 0.104(7) 0.064(5) 0.039(5) 0.058(6) 0.113(8)
C2C 0.291(17) 0.115(8) 0.062(5) 0.046(5) 0.080(8) 0.151(11)
C3C 0.36(2) 0.119(8) 0.065(6) 0.050(6) 0.094(9) 0.176(12)
C4C 0.37(2) 0.155(10) 0.064(6) 0.053(6) 0.093(9) 0.214(14)
C5C 0.254(15) 0.145(9) 0.064(5) 0.053(6) 0.075(7) 0.162(11)
C6C 0.212(12) 0.104(7) 0.056(4) 0.037(5) 0.054(6) 0.123(8)
C7C 0.282(18) 0.212(13) 0.078(6) 0.081(8) 0.096(9) 0.213(14)
C8C 0.239(16) 0.141(10) 0.073(6) 0.054(7) 0.090(9) 0.149(12)
C9C 0.276(18) 0.108(8) 0.068(6) 0.049(6) 0.083(9) 0.139(11)
C10C 0.206(12) 0.075(6) 0.067(5) 0.035(5) 0.070(7) 0.088(7)
C11C 0.172(11) 0.086(6) 0.056(5) 0.035(5) 0.054(6) 0.077(7)
C12C 0.165(10) 0.081(6) 0.058(5) 0.030(5) 0.053(6) 0.079(7)
C13C 0.215(13) 0.144(9) 0.077(6) 0.080(7) 0.099(8) 0.139(10)
C14C 0.144(8) 0.069(5) 0.051(4) 0.027(4) 0.031(5) 0.052(5)
C15C 0.131(8) 0.056(4) 0.062(4) 0.030(4) 0.024(5) 0.051(5)
C16C 0.135(8) 0.056(5) 0.068(5) 0.024(4) 0.029(5) 0.045(5)
C17C 0.117(7) 0.062(5) 0.071(5) 0.034(4) 0.017(5) 0.042(5)
C18C 0.137(8) 0.052(4) 0.077(5) 0.027(4) 0.032(5) 0.050(5)
C19C 0.134(7) 0.046(4) 0.059(4) 0.021(3) 0.020(5) 0.051(5)
C20C 0.129(7) 0.047(4) 0.064(4) 0.027(3) 0.034(5) 0.044(4)
C21C 0.124(7) 0.051(4) 0.060(4) 0.020(3) 0.027(4) 0.049(4)
C22C 0.125(7) 0.047(4) 0.052(4) 0.013(3) 0.030(4) 0.048(5)
C23C 0.113(7) 0.051(4) 0.048(4) 0.007(3) 0.012(4) 0.043(4)
C24C 0.130(7) 0.042(4) 0.044(4) 0.007(3) 0.021(4) 0.032(4)
C25C 0.151(9) 0.054(4) 0.042(4) 0.015(3) 0.029(4) 0.059(5)
C26C 0.131(7) 0.051(4) 0.043(4) 0.013(3) 0.033(4) 0.054(5)
C27C 0.129(7) 0.055(4) 0.049(4) 0.018(3) 0.037(4) 0.054(5)
C28C 0.155(9) 0.083(5) 0.051(4) 0.023(4) 0.043(5) 0.082(6)
N1X 0.070(4) 0.044(3) 0.058(3) 0.018(2) 0.016(3) 0.033(3)
N2X 0.069(4) 0.054(3) 0.069(4) 0.029(3) 0.019(3) 0.030(3)
N3X 0.081(4) 0.062(3) 0.056(3) 0.024(3) 0.024(3) 0.045(3)
N4X 0.100(5) 0.041(3) 0.052(3) 0.012(2) 0.022(3) 0.035(3)
N5X 0.090(5) 0.049(4) 0.093(5) 0.023(4) 0.034(4) 0.025(3)
N6X 0.071(4) 0.046(3) 0.072(4) 0.014(3) 0.024(3) 0.025(3)
C1X 0.065(4) 0.043(3) 0.056(4) 0.008(3) 0.008(3) 0.025(3)
C2X 0.062(4) 0.046(3) 0.058(4) 0.004(3) 0.003(3) 0.033(3)
C3X 0.064(4) 0.044(3) 0.054(4) 0.007(3) -0.001(3) 0.031(3)
C4X 0.070(4) 0.047(3) 0.055(4) 0.014(3) 0.016(3) 0.032(3)
C5X 0.067(4) 0.040(3) 0.065(4) 0.012(3) 0.012(3) 0.028(3)
C6X 0.076(5) 0.059(4) 0.061(4) 0.023(3) 0.019(3) 0.041(4)
C7X 0.080(5) 0.045(3) 0.064(4) 0.025(3) 0.024(4) 0.037(3)
C8X 0.081(5) 0.046(4) 0.057(4) 0.004(3) 0.008(3) 0.037(4)
C9X 0.084(5) 0.052(4) 0.063(4) 0.010(3) 0.005(4) 0.035(4)
C10X 0.105(7) 0.110(7) 0.069(5) 0.043(5) 0.040(5) 0.074(6)
C11X 0.093(6) 0.111(7) 0.057(4) 0.039(4) 0.027(4) 0.063(5)
C12X 0.073(5) 0.069(5) 0.090(5) 0.043(4) 0.026(4) 0.041(4)
C13X 0.065(4) 0.063(4) 0.059(4) 0.031(3) 0.021(3) 0.036(3)
C14X 0.077(5) 0.054(4) 0.057(4) 0.012(3) 0.013(3) 0.034(4)
C15X 0.084(5) 0.070(4) 0.047(3) 0.024(3) 0.023(3) 0.047(4)
C16X 0.099(6) 0.069(5) 0.054(4) 0.020(3) 0.023(4) 0.047(4)
C17X 0.095(6) 0.080(5) 0.047(4) 0.028(4) 0.022(4) 0.051(4)
C18X 0.095(6) 0.057(4) 0.079(5) 0.028(4) 0.025(4) 0.052(4)
C19X 0.099(6) 0.050(4) 0.049(4) 0.015(3) 0.020(4) 0.047(4)
C20X 0.106(6) 0.053(4) 0.039(3) 0.015(3) 0.016(3) 0.049(4)
C21X 0.112(7) 0.047(4) 0.046(4) 0.014(3) 0.020(4) 0.048(4)
C22X 0.102(6) 0.041(4) 0.063(4) 0.013(3) 0.024(4) 0.041(4)
C23X 0.086(5) 0.046(4) 0.055(4) 0.018(3) 0.019(3) 0.035(4)
C24X 0.113(7) 0.041(4) 0.068(5) 0.013(3) 0.025(4) 0.030(4)
C25X 0.100(6) 0.043(4) 0.075(5) 0.022(4) 0.026(4) 0.033(4)
C26X 0.096(6) 0.047(4) 0.067(5) 0.010(3) 0.012(4) 0.027(4)
C27X 0.109(7) 0.049(4) 0.081(6) 0.020(4) 0.040(5) 0.032(4)
C28X 0.100(7) 0.069(5) 0.099(7) 0.018(5) 0.022(6) 0.041(5)
C29X 0.105(7) 0.062(5) 0.079(5) 0.014(4) 0.009(5) 0.040(5)
C30X 0.103(7) 0.052(4) 0.125(8) 0.028(5) 0.056(6) 0.032(5)
C31X 0.097(6) 0.045(4) 0.099(6) 0.023(4) 0.050(5) 0.027(4)
C32X 0.090(6) 0.051(4) 0.100(7) 0.016(4) 0.023(5) 0.015(4)
C33X 0.086(6) 0.066(5) 0.087(6) 0.024(4) 0.022(5) 0.029(5)
C34X 0.093(6) 0.049(4) 0.080(5) 0.012(4) 0.018(5) 0.028(4)
C35X 0.099(7) 0.070(5) 0.090(6) 0.027(5) 0.027(5) 0.044(5)
C36X 0.082(5) 0.044(4) 0.077(5) 0.014(3) 0.033(4) 0.028(4)
N1Y 0.079(9) 0.054(6) 0.096(10) 0.027(6) 0.013(7) 0.031(6)
C2Y 0.066(9) 0.036(6) 0.064(9) 0.015(5) -0.012(7) 0.017(6)
C3Y 0.064(10) 0.069(8) 0.060(10) 0.018(6) -0.004(8) 0.027(7)
C4Y 0.077(11) 0.072(7) 0.063(10) 0.007(6) -0.010(7) 0.038(8)
C5Y 0.047(9) 0.063(7) 0.078(11) 0.025(7) 0.002(8) 0.016(7)
C6Y 0.071(13) 0.064(8) 0.106(15) 0.028(8) 0.009(11) 0.024(9)
C7Y 0.090(13) 0.085(8) 0.063(9) 0.005(7) -0.004(8) 0.036(9)
N8Y 0.094(10) 0.074(7) 0.071(8) 0.002(7) 0.019(7) 0.052(7)
C9Y 0.081(13) 0.084(8) 0.100(14) -0.001(8) 0.015(9) 0.043(9)
C10Y 0.089(12) 0.066(8) 0.121(13) -0.001(8) 0.018(8) 0.043(9)
C11Y 0.090(13) 0.095(9) 0.155(15) 0.003(10) -0.005(11) 0.059(9)
C12Y 0.080(14) 0.101(9) 0.17(2) 0.005(11) -0.039(14) 0.056(10)
C13Y 0.114(18) 0.097(10) 0.16(2) 0.013(12) -0.049(15) 0.040(12)
C14Y 0.156(18) 0.099(12) 0.186(15) -0.004(12) -0.027(14) 0.083(13)
N15Y 0.113(12) 0.100(13) 0.177(13) 0.018(11) 0.001(10) 0.067(11)
C16Y 0.129(16) 0.117(16) 0.183(15) 0.022(15) 0.011(11) 0.086(14)
C17Y 0.120(15) 0.134(18) 0.177(15) 0.034(16) 0.013(12) 0.064(15)
C18Y 0.108(15) 0.18(2) 0.206(15) 0.024(16) -0.006(13) 0.044(16)
C19Y 0.099(16) 0.18(2) 0.222(17) 0.05(2) 0.004(12) 0.075(16)
C20Y 0.102(14) 0.17(2) 0.202(16) 0.051(18) 0.024(12) 0.075(16)
C21Y 0.16(2) 0.139(13) 0.217(16) 0.061(15) -0.006(15) 0.081(16)
N22Y 0.20(2) 0.151(12) 0.163(14) 0.082(10) 0.031(13) 0.095(14)
C23Y 0.21(2) 0.225(16) 0.136(16) 0.100(14) 0.020(16) 0.116(19)
C24Y 0.22(2) 0.242(17) 0.132(16) 0.115(13) 0.050(16) 0.142(19)
C25Y 0.23(2) 0.225(15) 0.126(15) 0.103(12) 0.036(14) 0.161(17)
C26Y 0.22(2) 0.161(13) 0.19(2) 0.104(14) 0.090(18) 0.139(16)
C27Y 0.19(2) 0.142(13) 0.20(2) 0.088(13) 0.064(17) 0.104(16)
C28Y 0.25(3) 0.239(17) 0.112(17) 0.056(13) 0.005(18) 0.149(19)
N29Y 0.224(19) 0.187(15) 0.085(14) 0.016(13) 0.024(14) 0.141(14)
C30Y 0.217(18) 0.134(16) 0.097(17) 0.044(13) 0.015(16) 0.101(14)
C31Y 0.183(16) 0.078(11) 0.073(12) 0.024(10) 0.033(12) 0.071(10)
C32Y 0.180(17) 0.073(13) 0.054(11) -0.021(10) 0.003(10) 0.052(11)
C33Y 0.188(17) 0.152(17) 0.063(15) -0.023(13) -0.002(14) 0.076(14)
C34Y 0.193(17) 0.188(18) 0.063(12) -0.010(12) 0.049(12) 0.138(13)
C35Y 0.219(19) 0.042(10) 0.082(11) 0.003(8) -0.033(14) 0.006(11)
N36Y 0.125(12) 0.056(9) 0.077(9) 0.005(7) 0.019(8) 0.024(8)
C37Y 0.138(14) 0.061(12) 0.146(14) 0.023(10) 0.058(10) 0.035(11)
C38Y 0.111(13) 0.058(11) 0.179(17) 0.025(10) 0.038(10) 0.044(10)
C39Y 0.071(9) 0.045(9) 0.169(16) 0.012(10) -0.006(9) 0.020(7)
C40Y 0.072(11) 0.112(17) 0.094(13) -0.020(12) -0.017(9) 0.039(11)
C41Y 0.071(10) 0.096(16) 0.060(9) -0.005(10) 0.004(8) 0.020(10)
C42Y 0.084(9) 0.056(8) 0.158(14) 0.007(9) 0.014(8) 0.050(8)
N1T 0.146(19) 0.24(2) 0.170(17) 0.114(13) -0.016(14) 0.054(18)
C2T 0.14(2) 0.23(2) 0.15(2) 0.099(16) -0.015(17) 0.075(19)
C3T 0.097(18) 0.26(2) 0.111(17) 0.101(16) -0.017(14) 0.051(19)
C4T 0.101(19) 0.35(2) 0.119(18) 0.107(17) -0.019(14) 0.020(19)
C5T 0.09(2) 0.33(2) 0.127(19) 0.135(18) -0.034(16) -0.03(2)
C6T 0.083(18) 0.31(2) 0.154(18) 0.139(16) -0.058(15) 0.002(18)
C7T 0.100(19) 0.41(3) 0.11(2) 0.044(18) -0.032(16) 0.01(2)
N8T 0.117(17) 0.36(2) 0.107(19) -0.010(17) -0.016(14) 0.021(18)
C9T 0.11(2) 0.37(3) 0.088(19) -0.045(19) 0.019(15) 0.03(2)
C10T 0.16(2) 0.34(3) 0.17(3) -0.05(2) -0.02(2) 0.04(2)
C11T 0.15(2) 0.30(2) 0.19(2) -0.042(19) -0.006(19) 0.02(2)
C12T 0.102(17) 0.27(3) 0.17(3) -0.02(2) 0.056(14) 0.038(17)
C13T 0.100(16) 0.32(3) 0.13(2) -0.02(2) 0.007(14) 0.04(2)
C14T 0.22(3) 0.22(3) 0.27(3) -0.08(2) -0.03(2) 0.05(2)
N15T 0.22(2) 0.17(2) 0.23(2) -0.084(18) -0.014(17) 0.06(2)
C16T 0.23(2) 0.21(3) 0.25(2) -0.07(3) 0.013(19) 0.07(3)
C17T 0.25(2) 0.22(3) 0.21(2) -0.08(2) 0.005(17) 0.06(3)
C18T 0.25(2) 0.17(2) 0.175(17) -0.008(17) -0.006(16) 0.11(2)
C19T 0.27(2) 0.130(19) 0.164(16) 0.029(16) 0.003(16) 0.12(2)
C20T 0.24(3) 0.114(18) 0.175(17) 0.017(18) 0.007(16) 0.08(2)
C21T 0.29(3) 0.156(17) 0.180(16) -0.006(16) -0.027(17) 0.14(2)
N22T 0.26(2) 0.143(12) 0.148(12) 0.024(10) -0.019(14) 0.136(15)
C23T 0.24(3) 0.111(13) 0.155(16) 0.026(12) -0.026(18) 0.094(17)
C24T 0.23(3) 0.096(11) 0.137(16) 0.026(11) -0.020(15) 0.077(15)
C25T 0.178(19) 0.116(10) 0.130(13) 0.039(10) -0.013(13) 0.096(12)
C26T 0.24(3) 0.137(14) 0.148(17) 0.048(12) 0.027(18) 0.117(17)
C27T 0.28(3) 0.149(15) 0.171(18) 0.044(13) 0.036(19) 0.138(19)
C28T 0.165(19) 0.097(10) 0.124(14) 0.010(9) -0.035(13) 0.070(12)
N29T 0.200(15) 0.106(9) 0.050(8) 0.034(8) 0.033(10) 0.084(10)
C30T 0.194(16) 0.109(13) 0.078(14) 0.025(12) -0.002(15) 0.080(12)
C31T 0.193(17) 0.067(10) 0.050(10) 0.004(9) 0.009(12) 0.053(10)
C32T 0.212(18) 0.054(9) 0.071(14) -0.014(9) 0.025(13) 0.057(11)
C33T 0.191(15) 0.087(11) 0.043(11) 0.020(9) 0.053(11) 0.062(11)
C34T 0.199(16) 0.086(9) 0.065(11) -0.006(8) 0.061(12) 0.076(10)
C35T 0.23(2) 0.060(12) 0.13(2) -0.013(11) 0.016(15) 0.079(13)
N36T 0.211(19) 0.093(14) 0.140(17) 0.037(13) 0.028(13) 0.069(15)
C37T 0.23(2) 0.109(18) 0.18(2) 0.048(16) 0.049(15) 0.089(19)
C38T 0.21(2) 0.115(19) 0.19(2) 0.067(16) 0.060(16) 0.108(18)
C39T 0.183(18) 0.122(17) 0.163(17) 0.081(13) 0.039(14) 0.092(15)
C40T 0.17(2) 0.11(2) 0.138(18) 0.035(15) 0.021(15) 0.070(19)
C4IT 0.182(19) 0.10(2) 0.123(17) 0.032(17) 0.014(15) 0.047(18)
C42T 0.20(2) 0.23(2) 0.22(2) 0.113(17) -0.003(17) 0.10(2)

loop_
_atom_type_symbol
_atom_type_description
_atom_type_scat_dispersion_real
_atom_type_scat_dispersion_imag
_atom_type_scat_source
C C 0.0181 0.0091 'International Tables Vol C Tables 4.2.6.8 and 6.1.1.4'
H H 0.0000 0.0000 'International Tables Vol C Tables 4.2.6.8 and 6.1.1.4'
N N 0.0311 0.0180 'International Tables Vol C Tables 4.2.6.8 and 6.1.1.4'
O O 0.0492 0.0322 'International Tables Vol C Tables 4.2.6.8 and 6.1.1.4'
S S 0.3331 0.5567 'International Tables Vol C Tables 4.2.6.8 and 6.1.1.4'

loop_
_geom_angle_atom_site_label_1
_geom_angle_atom_site_label_2
_geom_angle_atom_site_label_3
_geom_angle
_geom_angle_site_symmetry_1
_geom_angle_site_symmetry_3
_geom_angle_publ_flag
O1A S1A O3A 113.1(4) . . ?
O1A S1A O2A 112.9(4) . . ?
O3A S1A O2A 112.0(4) . . ?
O1A S1A C1A 105.4(3) . . ?
O3A S1A C1A 106.2(4) . . ?
O2A S1A C1A 106.5(3) . . ?
O6A S2A O5A 96(3) . . ?
O6A S2A O7A 115(2) . . ?
O5A S2A O7A 143(2) . . ?
O6A S2A C10A 114.8(16) . . ?
O5A S2A C10A 105.0(12) . . ?
O7A S2A C10A 80.6(14) . . ?
O7A1 S2A1 O5A1 107.7(8) . . ?
O7A1 S2A1 O6A1 104.5(9) . . ?
O5A1 S2A1 O6A1 118.5(9) . . ?
O7A1 S2A1 C10A 112.8(7) . . ?
O5A1 S2A1 C10A 110.8(7) . . ?
O6A1 S2A1 C10A 102.5(7) . . ?
O10A S3A O11A 113.6(4) . . ?
O10A S3A O9A 111.7(3) . . ?
O11A S3A O9A 112.2(4) . . ?
O10A S3A C17A 106.8(3) . . ?
O11A S3A C17A 106.7(3) . . ?
O9A S3A C17A 105.3(3) . . ?
O14A S4A O13A 112.8(3) . . ?
O14A S4A O15A 112.5(3) . . ?
O13A S4A O15A 111.4(3) . . ?
O14A S4A C24A 106.1(3) . . ?
O13A S4A C24A 106.1(3) . . ?
O15A S4A C24A 107.3(3) . . ?
C6A C1A C2A 120.1(6) . . ?
C6A C1A S1A 120.6(6) . . ?
C2A C1A S1A 119.3(6) . . ?
C3A C2A C1A 121.8(7) . . ?
C2A C3A C4A 116.9(7) . . ?
C2A C3A C7A 120.6(7) . . ?
C4A C3A C7A 122.6(6) . . ?
O4A C4A C5A 116.8(6) . . ?
O4A C4A C3A 120.9(6) . . ?
C5A C4A C3A 122.2(6) . . ?
C6A C5A C4A 118.2(7) . . ?
C6A C5A C28A 119.7(6) . . ?
C4A C5A C28A 122.0(6) . . ?
C1A C6A C5A 120.9(7) . . ?
C8A C7A C3A 112.6(7) . . ?
C13A C8A C9A 116.7(9) . . ?
C13A C8A C7A 121.2(8) . . ?
C9A C8A C7A 122.1(8) . . ?
C8A C9A C10A 119.2(9) . . ?
C11A C10A C9A 120.2(8) . . ?
C11A C10A S2A1 124.4(9) . . ?
C9A C10A S2A1 115.2(7) . . ?
C11A C10A S2A 113.7(9) . . ?
C9A C10A S2A 125.7(8) . . ?
C10A C11A C12A 123.2(9) . . ?
C11A C12A C13A 116.6(8) . . ?
C11A C12A C14A 121.8(7) . . ?
C13A C12A C14A 121.6(7) . . ?
O8A C13A C8A 114.4(8) . . ?
O8A C13A C12A 121.4(7) . . ?
C8A C13A C12A 124.2(8) . . ?
C12A C14A C15A 111.2(5) . . ?
C16A C15A C20A 118.3(6) . . ?
C16A C15A C14A 119.8(6) . . ?
C20A C15A C14A 121.8(6) . . ?
C17A C16A C15A 121.3(5) . . ?
C16A C17A C18A 120.0(5) . . ?
C16A C17A S3A 119.9(4) . . ?
C18A C17A S3A 120.1(5) . . ?
C19A C18A C17A 120.2(6) . . ?
C18A C19A C20A 119.2(5) . . ?
C18A C19A C21A 119.2(6) . . ?
C20A C19A C21A 121.6(5) . . ?
O12A C20A C19A 123.1(5) . . ?
O12A C20A C15A 116.0(6) . . ?
C19A C20A C15A 120.9(5) . . ?
C19A C21A C22A 112.2(5) . . ?
C23A C22A C27A 119.1(6) . . ?
C23A C22A C21A 121.7(6) . . ?
C27A C22A C21A 119.2(6) . . ?
C22A C23A C24A 120.5(6) . . ?
C25A C24A C23A 119.6(6) . . ?
C25A C24A S4A 121.0(5) . . ?
C23A C24A S4A 119.4(5) . . ?
C26A C25A C24A 122.2(6) . . ?
C25A C26A C27A 117.4(6) . . ?
C25A C26A C28A 122.3(5) . . ?
C27A C26A C28A 120.4(6) . . ?
O16A C27A C22A 118.1(5) . . ?
O16A C27A C26A 120.7(6) . . ?
C22A C27A C26A 121.2(6) . . ?
C5A C28A C26A 111.4(5) . . ?
O2B S1B O1B 115.4(5) . . ?
O2B S1B O3B 109.9(5) . . ?
O1B S1B O3B 109.2(4) . . ?
O2B S1B C1B 107.7(4) . . ?
O1B S1B C1B 106.7(3) . . ?
O3B S1B C1B 107.6(4) . . ?
O5B S2B O7B 112.5(4) . . ?
O5B S2B O6B 113.1(4) . . ?
O7B S2B O6B 112.1(4) . . ?
O5B S2B C10B 105.2(3) . . ?
O7B S2B C10B 108.1(3) . . ?
O6B S2B C10B 105.1(4) . . ?
O9B S3B O10B 112.9(4) . . ?
O9B S3B O11B 112.0(4) . . ?
O10B S3B O11B 111.4(3) . . ?
O9B S3B C17B 107.2(3) . . ?
O10B S3B C17B 106.4(3) . . ?
O11B S3B C17B 106.4(3) . . ?
O13B S4B O14B 112.3(3) . . ?
O13B S4B O15B 114.1(3) . . ?
O14B S4B O15B 111.4(3) . . ?
O13B S4B C24B 106.3(3) . . ?
O14B S4B C24B 106.0(3) . . ?
O15B S4B C24B 106.1(3) . . ?
C2B C1B C6B 120.3(7) . . ?
C2B C1B S1B 120.8(6) . . ?
C6B C1B S1B 118.9(5) . . ?
C1B C2B C3B 120.3(7) . . ?
C4B C3B C2B 119.5(6) . . ?
C4B C3B C7B 120.6(6) . . ?
C2B C3B C7B 119.9(6) . . ?
O4B C4B C3B 115.8(5) . . ?
O4B C4B C5B 122.9(6) . . ?
C3B C4B C5B 121.3(6) . . ?
C6B C5B C4B 117.4(6) . . ?
C6B C5B C28B 121.3(6) . . ?
C4B C5B C28B 121.2(7) . . ?
C1B C6B C5B 121.2(6) . . ?
C8B C7B C3B 112.0(5) . . ?
C9B C8B C13B 118.8(6) . . ?
C9B C8B C7B 117.9(6) . . ?
C13B C8B C7B 123.3(5) . . ?
C10B C9B C8B 120.5(7) . . ?
C11B C10B C9B 120.5(6) . . ?
C11B C10B S2B 119.8(5) . . ?
C9B C10B S2B 119.7(6) . . ?
C10B C11B C12B 120.4(6) . . ?
C11B C12B C13B 119.0(7) . . ?
C11B C12B C14B 121.2(6) . . ?
C13B C12B C14B 119.8(6) . . ?
O8B C13B C8B 123.1(5) . . ?
O8B C13B C12B 116.1(6) . . ?
C8B C13B C12B 120.8(6) . . ?
C12B C14B C15B 111.1(5) . . ?
C20B C15B C16B 118.7(6) . . ?
C20B C15B C14B 122.1(5) . . ?
C16B C15B C14B 119.2(5) . . ?
C15B C16B C17B 119.7(6) . . ?
C18B C17B C16B 120.4(6) . . ?
C18B C17B S3B 119.8(5) . . ?
C16B C17B S3B 119.8(5) . . ?
C17B C18B C19B 120.6(6) . . ?
C20B C19B C18B 117.9(6) . . ?
C20B C19B C21B 120.6(5) . . ?
C18B C19B C21B 121.5(6) . . ?
O12B C20B C15B 122.6(6) . . ?
O12B C20B C19B 114.6(5) . . ?
C15B C20B C19B 122.8(6) . . ?
C22B C21B C19B 111.9(6) . . ?
C23B C22B C27B 117.3(7) . . ?
C23B C22B C21B 119.8(6) . . ?
C27B C22B C21B 122.9(6) . . ?
C22B C23B C24B 122.5(6) . . ?
C23B C24B C25B 118.9(6) . . ?
C23B C24B S4B 121.3(5) . . ?
C25B C24B S4B 119.8(6) . . ?
C26B C25B C24B 120.5(7) . . ?
C25B C26B C27B 119.7(6) . . ?
C25B C26B C28B 120.3(7) . . ?
C27B C26B C28B 119.9(6) . . ?
O16B C27B C26B 115.9(5) . . ?
O16B C27B C22B 123.1(7) . . ?
C26B C27B C22B 121.0(6) . . ?
C5B C28B C26B 112.9(5) . . ?
O3C S1C O2C 127(2) . . ?
O3C S1C O1C 107.4(16) . . ?
O2C S1C O1C 110.3(18) . . ?
O3C S1C C3C 123.4(13) . . ?
O2C S1C C3C 93.3(17) . . ?
O1C S1C C3C 89.9(11) . . ?
O2CA S1CA O1CA 110.6(8) . . ?
O2CA S1CA O3CA 105.5(13) . . ?
O1CA S1CA O3CA 120.7(12) . . ?
O2CA S1CA C3C 110.2(6) . . ?
O1CA S1CA C3C 110.9(7) . . ?
O3CA S1CA C3C 98.0(11) . . ?
O7C S2C O5C 116.2(6) . . ?
O7C S2C O6C 106.3(6) . . ?
O5C S2C O6C 110.3(7) . . ?
O7C S2C C10C 108.6(7) . . ?
O5C S2C C10C 107.3(5) . . ?
O6C S2C C10C 107.9(5) . . ?
O9C S3C O11C 112.1(9) . . ?
O111 S3C O9CA 114.0(9) . . ?
O9C S3C O10C 114.1(13) . . ?
O11C S3C O10C 115.4(12) . . ?
O111 S3C O101 111.9(10) . . ?
O9CA S3C O101 104.5(10) . . ?
O9C S3C C17C 110.0(8) . . ?
O111 S3C C17C 111.2(7) . . ?
O11C S3C C17C 102.7(6) . . ?
O9CA S3C C17C 109.0(7) . . ?
O10C S3C C17C 101.3(10) . . ?
O101 S3C C17C 105.7(8) . . ?
O13C S4C O15C 111.9(5) . . ?
O13C S4C O14C 111.3(5) . . ?
O15C S4C O14C 113.9(6) . . ?
O13C S4C C24C 106.6(4) . . ?
O15C S4C C24C 106.9(4) . . ?
O14C S4C C24C 105.6(5) . . ?
C6C C1C C2C 118.5(7) . . ?
C6C C1C C28C 121.1(7) . . ?
C2C C1C C28C 120.4(7) . . ?
C1C C2C C3C 120.9(8) . . ?
C4C C3C C2C 119.0(8) . . ?
C4C C3C S1CA 119.7(7) . . ?
C2C C3C S1CA 120.3(6) . . ?
C4C C3C S1C 123.7(9) . . ?
C2C C3C S1C 112.4(10) . . ?
C3C C4C C5C 122.3(8) . . ?
C4C C5C C6C 116.4(8) . . ?
C4C C5C C7C 121.1(8) . . ?
C6C C5C C7C 122.4(9) . . ?
O4C C6C C1C 120.0(7) . . ?
O4C C6C C5C 117.3(7) . . ?
C1C C6C C5C 122.7(8) . . ?
C5C C7C C8C 113.1(10) . . ?
C9C C8C C13C 121.0(12) . . ?
C9C C8C C7C 120.0(11) . . ?
C13C C8C C7C 119.0(15) . . ?
C10C C9C C8C 121.4(10) . . ?
C9C C10C C11C 120.3(12) . . ?
C9C C10C S2C 119.9(8) . . ?
C11C C10C S2C 119.8(9) . . ?
C12C C11C C10C 119.1(10) . . ?
C11C C12C C13C 122.8(9) . . ?
C11C C12C C14C 118.8(9) . . ?
C13C C12C C14C 118.4(11) . . ?
O8C C13C C8C 124.3(12) . . ?
O8C C13C C12C 120.3(9) . . ?
C8C C13C C12C 115.3(13) . . ?
C15C C14C C12C 109.4(7) . . ?
C16C C15C C20C 118.5(8) . . ?
C16C C15C C14C 121.8(7) . . ?
C20C C15C C14C 119.7(8) . . ?
C17C C16C C15C 121.4(8) . . ?
C16C C17C C18C 119.4(9) . . ?
C16C C17C S3C 119.3(7) . . ?
C18C C17C S3C 121.4(8) . . ?
C19C C18C C17C 121.3(9) . . ?
C18C C19C C20C 117.9(8) . . ?
C18C C19C C21C 120.8(8) . . ?
C20C C19C C21C 121.3(8) . . ?
O12C C20C C19C 119.9(7) . . ?
O12C C20C C15C 118.7(8) . . ?
C19C C20C C15C 121.4(9) . . ?
C19C C21C C22C 112.8(6) . . ?
C23C C22C C27C 120.2(7) . . ?
C23C C22C C21C 119.9(8) . . ?
C27C C22C C21C 120.0(8) . . ?
C22C C23C C24C 119.1(8) . . ?
C23C C24C C25C 121.1(9) . . ?
C23C C24C S4C 117.9(8) . . ?
C25C C24C S4C 120.9(6) . . ?
C24C C25C C26C 121.3(7) . . ?
C25C C26C C27C 117.4(8) . . ?
C25C C26C C28C 120.1(7) . . ?
C27C C26C C28C 122.4(9) . . ?
O16C C27C C26C 118.5(8) . . ?
O16C C27C C22C 120.7(7) . . ?
C26C C27C C22C 120.8(9) . . ?
C26C C28C C1C 112.9(8) . . ?
C4X N1X C3X 122.1(6) . . ?
C4X N1X C6X 118.8(5) . . ?
C3X N1X C6X 119.0(5) . . ?
C10X N2X C9X 120.9(7) . . ?
C10X N2X C12X 119.6(6) . . ?
C9X N2X C12X 119.4(6) . . ?
C16X N3X C15X 121.3(6) . . ?
C16X N3X C18X 119.6(6) . . ?
C15X N3X C18X 119.0(6) . . ?
C21X N4X C22X 121.1(7) . . ?
C21X N4X C24X 120.2(6) . . ?
C22X N4X C24X 118.3(7) . . ?
C28X N5X C27X 120.7(8) . . ?
C28X N5X C30X 120.5(9) . . ?
C27X N5X C30X 118.7(8) . . ?
C34X N6X C33X 121.0(7) . . ?
C34X N6X C36X 119.2(7) . . ?
C33X N6X C36X 119.8(7) . . ?
C2X C1X C5X 118.2(6) . . ?
C2X C1X C36X 118.6(6) . . ?
C5X C1X C36X 123.2(6) . . ?
C1X C2X C3X 120.9(6) . . ?
N1X C3X C2X 119.1(6) . . ?
N1X C4X C5X 120.5(6) . . ?
C4X C5X C1X 119.2(6) . . ?
N1X C6X C7X 111.8(5) . . ?
C11X C7X C8X 118.4(7) . . ?
C11X C7X C6X 119.3(7) . . ?
C8X C7X C6X 122.3(6) . . ?
C9X C8X C7X 119.0(7) . . ?
N2X C9X C8X 121.1(7) . . ?
N2X C10X C11X 119.7(7) . . ?
C10X C11X C7X 120.9(8) . . ?
N2X C12X C13X 109.8(6) . . ?
C14X C13X C17X 118.2(6) . . ?
C14X C13X C12X 120.3(7) . . ?
C17X C13X C12X 121.4(6) . . ?
C15X C14X C13X 121.0(7) . . ?
N3X C15X C14X 118.7(6) . . ?
N3X C16X C17X 121.3(7) . . ?
C16X C17X C13X 119.4(6) . . ?
C19X C18X N3X 114.4(6) . . ?
C23X C19X C20X 117.1(8) . . ?
C23X C19X C18X 124.2(6) . . ?
C20X C19X C18X 118.6(6) . . ?
C21X C20X C19X 121.3(7) . . ?
C20X C21X N4X 120.1(6) . . ?
C23X C22X N4X 120.0(7) . . ?
C22X C23X C19X 120.5(6) . . ?
N4X C24X C25X 113.0(6) . . ?
C26X C25X C29X 118.5(8) . . ?
C26X C25X C24X 120.5(8) . . ?
C29X C25X C24X 121.0(8) . . ?
C25X C26X C27X 119.2(9) . . ?
N5X C27X C26X 120.2(9) . . ?
N5X C28X C29X 123.0(10) . . ?
C28X C29X C25X 118.3(9) . . ?
N5X C30X C31X 109.5(7) . . ?
C32X C31X C35X 118.1(7) . . ?
C32X C31X C30X 121.6(9) . . ?
C35X C31X C30X 120.3(10) . . ?
C33X C32X C31X 120.2(9) . . ?
N6X C33X C32X 120.6(9) . . ?
N6X C34X C35X 120.1(9) . . ?
C31X C35X C34X 120.0(9) . . ?
N6X C36X C1X 114.3(6) . . ?
C2Y N1Y C6Y 120.0 . . ?
C2Y N1Y C42Y 120.7(10) . . ?
C6Y N1Y C42Y 119.0(10) . . ?
N1Y C2Y C3Y 120.0 . . ?
C4Y C3Y C2Y 120.0 . . ?
C3Y C4Y C5Y 120.0 . . ?
C3Y C4Y C7Y 121.3(9) . . ?
C5Y C4Y C7Y 118.6(9) . . ?
C6Y C5Y C4Y 120.0 . . ?
C5Y C6Y N1Y 120.0 . . ?
C4Y C7Y N8Y 112.2(12) . . ?
C9Y N8Y C13Y 120.0 . . ?
C9Y N8Y C7Y 121.7(10) . . ?
C13Y N8Y C7Y 118.1(10) . . ?
N8Y C9Y C10Y 120.0 . . ?
C11Y C10Y C9Y 120.0 . . ?
C10Y C11Y C12Y 120.0 . . ?
C10Y C11Y C14Y 112.3(13) . . ?
C12Y C11Y C14Y 127.7(13) . . ?
C13Y C12Y C11Y 120.0 . . ?
C12Y C13Y N8Y 120.0 . . ?
C11Y C14Y N15Y 110.5(16) . . ?
C16Y N15Y C20Y 120.0 . . ?
C16Y N15Y C14Y 114.7(15) . . ?
C20Y N15Y C14Y 125.1(16) . . ?
N15Y C16Y C17Y 120.0 . . ?
C18Y C17Y C16Y 120.0 . . ?
C17Y C18Y C19Y 120.0 . . ?
C17Y C18Y C21Y 117(2) . . ?
C19Y C18Y C21Y 119.7(19) . . ?
C20Y C19Y C18Y 120.0 . . ?
C19Y C20Y N15Y 120.0 . . ?
C18Y C21Y N22Y 108.7(18) . . ?
C23Y N22Y C27Y 120.0 . . ?
C23Y N22Y C21Y 119.2(17) . . ?
C27Y N22Y C21Y 120.7(17) . . ?
N22Y C23Y C24Y 120.0 . . ?
C25Y C24Y C23Y 120.0 . . ?
C26Y C25Y C24Y 120.0 . . ?
C26Y C25Y C28Y 117.5(18) . . ?
C24Y C25Y C28Y 121.9(17) . . ?
C25Y C26Y C27Y 120.0 . . ?
C26Y C27Y N22Y 120.0 . . ?
C25Y C28Y N29Y 115.2(18) . . ?
C30Y N29Y C34Y 120.0 . . ?
C30Y N29Y C28Y 120.0(18) . . ?
C34Y N29Y C28Y 120.0(18) . . ?
C31Y C30Y N29Y 120.0 . . ?
C30Y C31Y C32Y 120.0 . . ?
C33Y C32Y C31Y 120.0 . . ?
C33Y C32Y C35Y 124.2(15) . . ?
C31Y C32Y C35Y 115.4(15) . . ?
C32Y C33Y C34Y 120.0 . . ?
C33Y C34Y N29Y 120.0 . . ?
C32Y C35Y N36Y 110.1(14) . . ?
C37Y N36Y C41Y 120.0 . . ?
C37Y N36Y C35Y 117.1(15) . . ?
C41Y N36Y C35Y 122.9(14) . . ?
C38Y C37Y N36Y 120.0 . . ?
C39Y C38Y C37Y 120.0 . . ?
C38Y C39Y C40Y 120.0 . . ?
C38Y C39Y C42Y 109.1(12) . . ?
C40Y C39Y C42Y 129.8(11) . . ?
C41Y C40Y C39Y 120.0 . . ?
C40Y C41Y N36Y 120.0 . . ?
C39Y C42Y N1Y 106.1(12) . . ?
C6T N1T C2T 117(2) . . ?
C6T N1T C42T 119(2) . . ?
C2T N1T C42T 121(2) . . ?
N1T C2T C3T 121(2) . . ?
C4T C3T C2T 119(2) . . ?
C3T C4T C5T 117.7(19) . . ?
C3T C4T C7T 123(2) . . ?
C5T C4T C7T 119(2) . . ?
C4T C5T C6T 120(2) . . ?
N1T C6T C5T 122(2) . . ?
C4T C7T N8T 110(2) . . ?
C9T N8T C13T 114(2) . . ?
C9T N8T C7T 124(2) . . ?
C13T N8T C7T 115(2) . . ?
N8T C9T C10T 111(2) . . ?
C9T C10T C11T 116(3) . . ?
C10T C11T C12T 114(2) . . ?
C10T C11T C14T 107(3) . . ?
C12T C11T C14T 119(3) . . ?
C13T C12T C11T 114(2) . . ?
C12T C13T N8T 125(2) . . ?
C11T C14T N15T 104(2) . . ?
C16T N15T C20T 121(2) . . ?
C16T N15T C14T 115(2) . . ?
C20T N15T C14T 123(2) . . ?
C17T C16T N15T 117(2) . . ?
C16T C17T C18T 116(3) . . ?
C19T C18T C17T 117(2) . . ?
C19T C18T C21T 120(3) . . ?
C17T C18T C21T 116(3) . . ?
C18T C19T C20T 118(2) . . ?
N15T C20T C19T 118(2) . . ?
C18T C21T N22T 109(2) . . ?
C23T N22T C27T 123.1(17) . . ?
C23T N22T C21T 119(2) . . ?
C27T N22T C21T 117(2) . . ?
N22T C23T C24T 118.2(18) . . ?
C25T C24T C23T 117(2) . . ?
C26T C25T C24T 119.2(17) . . ?
C26T C25T C28T 119.5(19) . . ?
C24T C25T C28T 121(2) . . ?
C25T C26T C27T 123.8(19) . . ?
C26T C27T N22T 114.1(19) . . ?
C25T C28T N29T 116.6(17) . . ?
C34T N29T C30T 118.9(15) . . ?
C34T N29T C28T 122.3(19) . . ?
C30T N29T C28T 118.5(17) . . ?
C31T C30T N29T 120.6(18) . . ?
C32T C31T C30T 119.9(18) . . ?
C31T C32T C33T 121.5(16) . . ?
C31T C32T C35T 116(2) . . ?
C33T C32T C35T 120.9(17) . . ?
C32T C33T C34T 116.1(17) . . ?
N29T C34T C33T 122.3(17) . . ?
C32T C35T N36T 116.9(18) . . ?
C37T N36T C4IT 121.7(19) . . ?
C37T N36T C35T 117(2) . . ?
C4IT N36T C35T 121(2) . . ?
N36T C37T C38T 114(2) . . ?
C39T C38T C37T 124(2) . . ?
C38T C39T C42T 112(2) . . ?
C38T C39T C40T 117.7(19) . . ?
C42T C39T C40T 130(2) . . ?
C4IT C40T C39T 118(2) . . ?
C40T C4IT N36T 122(2) . . ?
C39T C42T N1T 108(2) . . ?

loop_
_geom_bond_atom_site_label_1
_geom_bond_atom_site_label_2
_geom_bond_distance
_geom_bond_site_symmetry_2
_geom_bond_publ_flag
O12W O70W 0.80(3) 2_655 ?
O70W O12W 0.80(3) 2_655 ?
O38W O37W 1.32(2) 2_765 ?
O37W O38W 1.32(2) 2_765 ?
O80W O79W 1.58(8) 1_665 ?
O79W O80W 1.58(8) 1_445 ?
S1A O1A 1.446(6) . ?
S1A O3A 1.461(6) . ?
S1A O2A 1.474(6) . ?
S1A C1A 1.765(7) . ?
S2A O6A 1.431(15) . ?
S2A O5A 1.453(15) . ?
S2A O7A 1.492(15) . ?
S2A C10A 2.012(15) . ?
S2A1 O7A1 1.424(10) . ?
S2A1 O5A1 1.443(11) . ?
S2A1 O6A1 1.464(12) . ?
S2A1 C10A 1.677(10) . ?
S3A O10A 1.438(5) . ?
S3A O11A 1.449(6) . ?
S3A O9A 1.463(6) . ?
S3A C17A 1.770(6) . ?
S4A O14A 1.447(5) . ?
S4A O13A 1.452(4) . ?
S4A O15A 1.456(5) . ?
S4A C24A 1.765(6) . ?
O4A C4A 1.367(8) . ?
O8A C13A 1.379(9) . ?
O12A C20A 1.372(7) . ?
O16A C27A 1.355(7) . ?
C1A C6A 1.378(10) . ?
C1A C2A 1.395(10) . ?
C2A C3A 1.386(10) . ?
C3A C4A 1.420(10) . ?
C3A C7A 1.517(10) . ?
C4A C5A 1.400(10) . ?
C5A C6A 1.395(9) . ?
C5A C28A 1.513(9) . ?
C7A C8A 1.486(12) . ?
C8A C13A 1.392(11) . ?
C8A C9A 1.417(12) . ?
C9A C10A 1.424(14) . ?
C10A C11A 1.346(12) . ?
C11A C12A 1.374(10) . ?
C12A C13A 1.395(11) . ?
C12A C14A 1.514(11) . ?
C14A C15A 1.520(9) . ?
C15A C16A 1.382(9) . ?
C15A C20A 1.414(8) . ?
C16A C17A 1.368(9) . ?
C17A C18A 1.405(8) . ?
C18A C19A 1.378(8) . ?
C19A C20A 1.391(9) . ?
C19A C21A 1.530(7) . ?
C21A C22A 1.530(8) . ?
C22A C23A 1.381(9) . ?
C22A C27A 1.393(9) . ?
C23A C24A 1.395(8) . ?
C24A C25A 1.379(9) . ?
C25A C26A 1.377(9) . ?
C26A C27A 1.421(8) . ?
C26A C28A 1.523(9) . ?
S1B O2B 1.415(6) . ?
S1B O1B 1.424(6) . ?
S1B O3B 1.460(6) . ?
S1B C1B 1.764(8) . ?
S2B O5B 1.443(6) . ?
S2B O7B 1.446(6) . ?
S2B O6B 1.461(6) . ?
S2B C10B 1.770(7) . ?
S3B O9B 1.442(6) . ?
S3B O10B 1.445(6) . ?
S3B O11B 1.452(6) . ?
S3B C17B 1.759(6) . ?
S4B O13B 1.457(5) . ?
S4B O14B 1.467(5) . ?
S4B O15B 1.467(6) . ?
S4B C24B 1.768(7) . ?
O4B C4B 1.364(8) . ?
O8B C13B 1.348(8) . ?
O12B C20B 1.379(7) . ?
O16B C27B 1.382(8) . ?
C1B C2B 1.383(9) . ?
C1B C6B 1.384(10) . ?
C2B C3B 1.394(10) . ?
C3B C4B 1.390(9) . ?
C3B C7B 1.536(8) . ?
C4B C5B 1.414(8) . ?
C5B C6B 1.406(10) . ?
C5B C28B 1.510(10) . ?
C7B C8B 1.508(8) . ?
C8B C9B 1.401(9) . ?
C8B C13B 1.405(10) . ?
C9B C10B 1.396(10) . ?
C10B C11B 1.388(11) . ?
C11B C12B 1.399(10) . ?
C12B C13B 1.413(9) . ?
C12B C14B 1.497(10) . ?
C14B C15B 1.533(9) . ?
C15B C20B 1.383(9) . ?
C15B C16B 1.401(9) . ?
C16B C17B 1.405(9) . ?
C17B C18B 1.385(9) . ?
C18B C19B 1.403(9) . ?
C19B C20B 1.393(9) . ?
C19B C21B 1.529(9) . ?
C21B C22B 1.528(10) . ?
C22B C23B 1.360(9) . ?
C22B C27B 1.421(9) . ?
C23B C24B 1.391(10) . ?
C24B C25B 1.398(9) . ?
C25B C26B 1.363(9) . ?
C26B C27B 1.392(10) . ?
C26B C28B 1.514(8) . ?
S1C O3C 1.394(17) . ?
S1C O2C 1.394(16) . ?
S1C O1C 1.439(14) . ?
S1C C3C 2.15(2) . ?
S1CA O2CA 1.405(9) . ?
S1CA O1CA 1.412(11) . ?
S1CA O3CA 1.417(16) . ?
S1CA C3C 1.711(9) . ?
S2C O7C 1.373(8) . ?
S2C O5C 1.418(9) . ?
S2C O6C 1.474(10) . ?
S2C C10C 1.784(13) . ?
S3C O9C 1.309(18) . ?
S3C O111 1.407(16) . ?
S3C O11C 1.460(13) . ?
S3C O9CA 1.476(17) . ?
S3C O10C 1.50(3) . ?
S3C O101 1.55(2) . ?
S3C C17C 1.748(10) . ?
S4C O13C 1.434(7) . ?
S4C O15C 1.457(8) . ?
S4C O14C 1.459(8) . ?
S4C C24C 1.779(10) . ?
O4C C6C 1.348(10) . ?
O8C C13C 1.351(15) . ?
O12C C20C 1.362(11) . ?
O16C C27C 1.337(11) . ?
C1C C6C 1.377(11) . ?
C1C C2C 1.386(12) . ?
C1C C28C 1.506(10) . ?
C2C C3C 1.408(11) . ?
C3C C4C 1.379(13) . ?
C4C C5C 1.398(14) . ?
C5C C6C 1.420(11) . ?
C5C C7C 1.490(12) . ?
C7C C8C 1.547(17) . ?
C8C C9C 1.40(2) . ?
C8C C13C 1.408(15) . ?
C9C C10C 1.360(17) . ?
C10C C11C 1.388(11) . ?
C11C C12C 1.381(15) . ?
C12C C13C 1.438(16) . ?
C12C C14C 1.545(11) . ?
C14C C15C 1.529(12) . ?
C15C C16C 1.374(13) . ?
C15C C20C 1.415(11) . ?
C16C C17C 1.369(13) . ?
C17C C18C 1.420(12) . ?
C18C C19C 1.367(13) . ?
C19C C20C 1.404(12) . ?
C19C C21C 1.519(10) . ?
C21C C22C 1.522(9) . ?
C22C C23C 1.384(12) . ?
C22C C27C 1.417(12) . ?
C23C C24C 1.392(10) . ?
C24C C25C 1.394(13) . ?
C25C C26C 1.395(13) . ?
C26C C27C 1.415(9) . ?
C26C C28C 1.481(12) . ?
N1X C4X 1.334(8) . ?
N1X C3X 1.347(8) . ?
N1X C6X 1.489(8) . ?
N2X C10X 1.333(10) . ?
N2X C9X 1.333(9) . ?
N2X C12X 1.500(9) . ?
N3X C16X 1.338(9) . ?
N3X C15X 1.357(9) . ?
N3X C18X 1.504(8) . ?
N4X C21X 1.349(10) . ?
N4X C22X 1.368(8) . ?
N4X C24X 1.499(11) . ?
N5X C28X 1.310(12) . ?
N5X C27X 1.330(12) . ?
N5X C30X 1.483(11) . ?
N6X C34X 1.319(11) . ?
N6X C33X 1.343(11) . ?
N6X C36X 1.481(8) . ?
C1X C2X 1.372(9) . ?
C1X C5X 1.408(9) . ?
C1X C36X 1.490(10) . ?
C2X C3X 1.374(9) . ?
C4X C5X 1.367(9) . ?
C6X C7X 1.513(10) . ?
C7X C11X 1.372(10) . ?
C7X C8X 1.378(10) . ?
C8X C9X 1.372(11) . ?
C10X C11X 1.366(12) . ?
C12X C13X 1.511(9) . ?
C13X C14X 1.385(9) . ?
C13X C17X 1.390(10) . ?
C14X C15X 1.367(9) . ?
C16X C17X 1.356(10) . ?
C18X C19X 1.462(11) . ?
C19X C23X 1.402(10) . ?
C19X C20X 1.403(9) . ?
C20X C21X 1.341(11) . ?
C22X C23X 1.351(11) . ?
C24X C25X 1.502(11) . ?
C25X C26X 1.370(11) . ?
C25X C29X 1.409(13) . ?
C26X C27X 1.392(12) . ?
C28X C29X 1.344(13) . ?
C30X C31X 1.513(10) . ?
C31X C32X 1.374(14) . ?
C31X C35X 1.376(13) . ?
C32X C33X 1.366(11) . ?
C34X C35X 1.391(11) . ?
N1Y C2Y 1.3900 . ?
N1Y C6Y 1.3900 . ?
N1Y C42Y 1.496(18) . ?
C2Y C3Y 1.3900 . ?
C3Y C4Y 1.3900 . ?
C4Y C5Y 1.3900 . ?
C4Y C7Y 1.461(13) . ?
C5Y C6Y 1.3900 . ?
C7Y N8Y 1.519(17) . ?
N8Y C9Y 1.3900 . ?
N8Y C13Y 1.3900 . ?
C9Y C10Y 1.3900 . ?
C10Y C11Y 1.3900 . ?
C11Y C12Y 1.3900 . ?
C11Y C14Y 1.45(2) . ?
C12Y C13Y 1.3900 . ?
C14Y N15Y 1.55(2) . ?
N15Y C16Y 1.3900 . ?
N15Y C20Y 1.3900 . ?
C16Y C17Y 1.3900 . ?
C17Y C18Y 1.3900 . ?
C18Y C19Y 1.3900 . ?
C18Y C21Y 1.49(3) . ?
C19Y C20Y 1.3900 . ?
C21Y N22Y 1.61(3) . ?
N22Y C23Y 1.3900 . ?
N22Y C27Y 1.3900 . ?
C23Y C24Y 1.3900 . ?
C24Y C25Y 1.3900 . ?
C25Y C26Y 1.3900 . ?
C25Y C28Y 1.41(2) . ?
C26Y C27Y 1.3900 . ?
C28Y N29Y 1.53(2) . ?
N29Y C30Y 1.3900 . ?
N29Y C34Y 1.3900 . ?
C30Y C31Y 1.3900 . ?
C31Y C32Y 1.3900 . ?
C32Y C33Y 1.3900 . ?
C32Y C35Y 1.44(2) . ?
C33Y C34Y 1.3900 . ?
C35Y N36Y 1.46(2) . ?
N36Y C37Y 1.3900 . ?
N36Y C41Y 1.3900 . ?
C37Y C38Y 1.3900 . ?
C38Y C39Y 1.3900 . ?
C39Y C40Y 1.3900 . ?
C39Y C42Y 1.42(2) . ?
C40Y C41Y 1.3900 . ?
N1T C6T 1.344(17) . ?
N1T C2T 1.396(17) . ?
N1T C42T 1.50(2) . ?
C2T C3T 1.403(18) . ?
C3T C4T 1.379(17) . ?
C4T C5T 1.386(17) . ?
C4T C7T 1.46(2) . ?
C5T C6T 1.396(18) . ?
C7T N8T 1.53(2) . ?
N8T C9T 1.367(18) . ?
N8T C13T 1.414(18) . ?
C9T C10T 1.394(19) . ?
C10T C11T 1.403(19) . ?
C11T C12T 1.413(19) . ?
C11T C14T 1.47(3) . ?
C12T C13T 1.366(18) . ?
C14T N15T 1.55(3) . ?
N15T C16T 1.394(18) . ?
N15T C20T 1.399(18) . ?
C16T C17T 1.383(19) . ?
C17T C18T 1.399(19) . ?
C18T C19T 1.377(18) . ?
C18T C21T 1.48(3) . ?
C19T C20T 1.403(18) . ?
C21T N22T 1.61(3) . ?
N22T C23T 1.381(17) . ?
N22T C27T 1.402(17) . ?
C23T C24T 1.399(17) . ?
C24T C25T 1.390(17) . ?
C25T C26T 1.373(17) . ?
C25T C28T 1.42(2) . ?
C26T C27T 1.385(17) . ?
C28T N29T 1.50(2) . ?
N29T C34T 1.352(16) . ?
N29T C30T 1.384(17) . ?
C30T C31T 1.373(16) . ?
C31T C32T 1.369(17) . ?
C32T C33T 1.388(17) . ?
C32T C35T 1.43(2) . ?
C33T C34T 1.418(16) . ?
C35T N36T 1.46(2) . ?
N36T C37T 1.373(17) . ?
N36T C4IT 1.383(17) . ?
C37T C38T 1.421(18) . ?
C38T C39T 1.377(17) . ?
C39T C42T 1.40(2) . ?
C39T C40T 1.408(17) . ?
C40T C4IT 1.373(18) . ?
